data_4346520
loop_
_publ_author_name
'Osman, Khalid M.'
'Powell, Douglas R.'
'Wehmschulte, Rudolf J.'

_publ_section_title
;
 Synthesis and reactivity of indium(I)
 1-carba-closo-undecachlorododecaborate.
;
_journal_issue 18
_journal_name_full 'Inorganic chemistry'
_journal_page_first 9195
_journal_page_last 9200
_journal_paper_doi 10.1021/acs.inorgchem.5b01629
_journal_volume 54
_journal_year 2015
_chemical_formula_moiety 'C B11 Cl11, 2(C27 H37 N2), 2(C6 H5 F)'
_chemical_formula_sum 'C67 H84 B11 Cl11 F2 N4'
_chemical_formula_weight 1492.24
_space_group_crystal_system orthorhombic
_space_group_IT_number 33
_space_group_name_Hall 'P 2c -2n'
_space_group_name_H-M_alt 'P n a 21'
_atom_sites_solution_hydrogens mixed
_audit_creation_method SHELXL-2014/7
_cell_angle_alpha 90
_cell_angle_beta 90
_cell_angle_gamma 90
_cell_formula_units_Z 4
_cell_length_a 18.0266(14)
_cell_length_b 32.407(2)
_cell_length_c 13.2700(10)
_cell_measurement_reflns_used 6074
_cell_measurement_temperature 100(2)
_cell_measurement_theta_max 25.07
_cell_measurement_theta_min 2.26
_cell_volume 7752.2(10)
_computing_cell_refinement 'SAINT (Bruker, 2007)'
_computing_data_collection 'APEX2 (Bruker, 2007)'
_computing_data_reduction 'SAINT (Bruker, 2007)'
_computing_molecular_graphics 'XP (Bruker, 2002)'
_computing_publication_material 'SHELXL-2014/7 (Sheldrick, 2015b)'
_computing_structure_refinement 'SHELXL-2014/7 (Sheldrick, 2015b)'
_computing_structure_solution 'SHELXT (Sheldrick, 2015a)'
_diffrn_ambient_temperature 100(2)
_diffrn_measured_fraction_theta_full 1.000
_diffrn_measured_fraction_theta_max 0.999
_diffrn_measurement_device_type 'Bruker APEX CCD'
_diffrn_measurement_method '\f and \w scans'
_diffrn_radiation_type MoK\a
_diffrn_radiation_wavelength 0.71073
_diffrn_reflns_av_R_equivalents 0.0776
_diffrn_reflns_av_unetI/netI 0.0764
_diffrn_reflns_Laue_measured_fraction_full 1.000
_diffrn_reflns_Laue_measured_fraction_max 0.999
_diffrn_reflns_limit_h_max 22
_diffrn_reflns_limit_h_min -18
_diffrn_reflns_limit_k_max 40
_diffrn_reflns_limit_k_min -40
_diffrn_reflns_limit_l_max 16
_diffrn_reflns_limit_l_min -16
_diffrn_reflns_number 67263
_diffrn_reflns_point_group_measured_fraction_full 1.000
_diffrn_reflns_point_group_measured_fraction_max 0.999
_diffrn_reflns_theta_full 25.242
_diffrn_reflns_theta_max 26.415
_diffrn_reflns_theta_min 1.257
_exptl_absorpt_coefficient_mu 0.440
_exptl_absorpt_correction_T_max 0.970
_exptl_absorpt_correction_T_min 0.840
_exptl_absorpt_correction_type multi-scan
_exptl_absorpt_process_details 'SADABS (Bruker, 2002)'
_exptl_crystal_colour yellow
_exptl_crystal_density_diffrn 1.279
_exptl_crystal_description rod
_exptl_crystal_F_000 3096
_exptl_crystal_size_max 0.410
_exptl_crystal_size_mid 0.080
_exptl_crystal_size_min 0.070
_refine_diff_density_max 0.398
_refine_diff_density_min -0.539
_refine_diff_density_rms 0.057
_refine_ls_abs_structure_details
; 
 Refined as an inversion twin. 
;
_refine_ls_abs_structure_Flack 0.40(6)
_refine_ls_extinction_method none
_refine_ls_goodness_of_fit_ref 0.990
_refine_ls_hydrogen_treatment constr
_refine_ls_matrix_type full
_refine_ls_number_parameters 921
_refine_ls_number_reflns 15748
_refine_ls_number_restraints 430
_refine_ls_restrained_S_all 0.996
_refine_ls_R_factor_all 0.0760
_refine_ls_R_factor_gt 0.0450
_refine_ls_shift/su_max 0.016
_refine_ls_shift/su_mean 0.000
_refine_ls_structure_factor_coef Fsqd
_refine_ls_weighting_details 'w=1/[\s^2^(Fo^2^)+(0.0400P)^2^+0.9600P] where P=(Fo^2^+2Fc^2^)/3'
_refine_ls_weighting_scheme calc
_refine_ls_wR_factor_gt 0.0840
_refine_ls_wR_factor_ref 0.0950
_reflns_Friedel_coverage 0.914
_reflns_Friedel_fraction_full 1.000
_reflns_Friedel_fraction_max 0.999
_reflns_number_gt 11757
_reflns_number_total 15748
_reflns_threshold_expression 'I > 2\s(I)'
_cod_data_source_file ic5b01629_si_002.cif
_cod_data_source_block compound_5
_cod_depositor_comments
;
The following automatic conversions were performed:

data name '_iucr_refine_instruction_details' was replaced with
'_iucr_refine_instructions_details' as specified in the replacement
file 'data/replacement-values/replacement_tags.lst'.

Automatic conversion script
Id: cif_correct_tags 9268 2022-04-12 08:56:07Z antanas 
;
_cod_database_code 4346520
_shelx_space_group_comment
; 
The symmetry employed for this shelxl refinement is uniquely defined 
by the following loop, which should always be used as a source of 
symmetry information in preference to the above space-group names. 
They are only intended as comments. 
;
_shelx_estimated_absorpt_t_min 0.840
_shelx_estimated_absorpt_t_max 0.970

loop_
_space_group_symop_operation_xyz
'x, y, z'
'-x, -y, z+1/2'
'x+1/2, -y+1/2, z'
'-x+1/2, y+1/2, z+1/2'

loop_
_atom_site_label
_atom_site_type_symbol
_atom_site_fract_x
_atom_site_fract_y
_atom_site_fract_z
_atom_site_U_iso_or_equiv
_atom_site_adp_type
_atom_site_occupancy
_atom_site_site_symmetry_order
_atom_site_calc_flag
_atom_site_refinement_flags_posn
_atom_site_refinement_flags_adp
_atom_site_refinement_flags_occupancy
_atom_site_disorder_assembly
_atom_site_disorder_group
Cl2 Cl 0.22096(8) 0.29962(4) 0.53302(11) 0.0280(3) Uani 1 1 d . . . . .
Cl3 Cl 0.36607(7) 0.36912(4) 0.60822(11) 0.0259(3) Uani 1 1 d . . . . .
Cl4 Cl 0.45369(5) 0.40708(3) 0.38295(13) 0.0251(2) Uani 1 1 d . . . . .
Cl5 Cl 0.36183(7) 0.36205(4) 0.17158(11) 0.0236(3) Uani 1 1 d . . . . .
Cl6 Cl 0.21772(8) 0.29559(4) 0.26288(11) 0.0269(3) Uani 1 1 d . . . . .
Cl7 Cl 0.17007(7) 0.40722(4) 0.61273(11) 0.0251(3) Uani 1 1 d . . . . .
Cl8 Cl 0.31850(8) 0.47414(4) 0.51991(11) 0.0278(3) Uani 1 1 d . . . . .
Cl9 Cl 0.31514(7) 0.47069(4) 0.24234(11) 0.0244(3) Uani 1 1 d . . . . .
Cl10 Cl 0.16561(7) 0.39950(4) 0.16625(11) 0.0266(3) Uani 1 1 d . . . . .
Cl11 Cl 0.07748(6) 0.35872(3) 0.39675(13) 0.0255(2) Uani 1 1 d . . . . .
Cl12 Cl 0.13962(6) 0.46699(3) 0.38638(13) 0.0268(2) Uani 1 1 d . . . . .
C1 C 0.3211(2) 0.34861(12) 0.3916(4) 0.0182(9) Uani 1 1 d . . . . .
B2 B 0.2421(3) 0.34459(17) 0.4595(4) 0.0184(13) Uani 1 1 d . . . . .
B3 B 0.3130(3) 0.37839(16) 0.4960(4) 0.0178(13) Uani 1 1 d . . . . .
B4 B 0.3558(3) 0.39718(13) 0.3864(5) 0.0178(10) Uani 1 1 d . . . . .
B5 B 0.3099(3) 0.37505(17) 0.2833(4) 0.0191(13) Uani 1 1 d . . . . .
B6 B 0.2411(3) 0.34261(17) 0.3280(4) 0.0191(13) Uani 1 1 d . . . . .
B7 B 0.2191(3) 0.39553(18) 0.4986(4) 0.0171(12) Uani 1 1 d . . . . .
B8 B 0.2916(3) 0.42868(18) 0.4528(4) 0.0204(13) Uani 1 1 d . . . . .
B9 B 0.2896(3) 0.42709(17) 0.3181(4) 0.0179(13) Uani 1 1 d . . . . .
B10 B 0.2167(3) 0.39214(18) 0.2811(4) 0.0191(13) Uani 1 1 d . . . . .
B11 B 0.1735(3) 0.37266(14) 0.3929(5) 0.0187(10) Uani 1 1 d . . . . .
B12 B 0.2044(3) 0.42505(14) 0.3874(5) 0.0192(10) Uani 1 1 d . . . . .
N1A N 0.5199(2) 0.26624(12) 0.4598(3) 0.0192(9) Uani 1 1 d . . . . .
N2A N 0.4996(2) 0.26081(12) 0.2998(3) 0.0188(9) Uani 1 1 d . . . . .
C1A C 0.5455(2) 0.25052(12) 0.3740(4) 0.0192(10) Uani 1 1 d . . . . .
H1A H 0.5894 0.2346 0.3670 0.023 Uiso 1 1 calc R U . . .
C2A C 0.4553(3) 0.28777(16) 0.4387(4) 0.0237(12) Uani 1 1 d . . . . .
H2A H 0.4257 0.3025 0.4858 0.028 Uiso 1 1 calc R U . . .
C3A C 0.4420(3) 0.28412(16) 0.3395(4) 0.0251(12) Uani 1 1 d . . . . .
H3A H 0.4012 0.2953 0.3034 0.030 Uiso 1 1 calc R U . . .
C4A C 0.5569(3) 0.26351(14) 0.5564(3) 0.0215(11) Uani 1 1 d . . . . .
C5A C 0.5332(3) 0.23355(14) 0.6246(4) 0.0238(11) Uani 1 1 d . . . . .
C6A C 0.5739(3) 0.23024(15) 0.7140(4) 0.0295(13) Uani 1 1 d . . . . .
H6A H 0.5609 0.2097 0.7620 0.035 Uiso 1 1 calc R U . . .
C7A C 0.6324(3) 0.25620(15) 0.7334(4) 0.0278(12) Uani 1 1 d . . . . .
H7A H 0.6592 0.2534 0.7947 0.033 Uiso 1 1 calc R U . . .
C8A C 0.6528(3) 0.28636(15) 0.6653(4) 0.0281(12) Uani 1 1 d . . . . .
H8A H 0.6930 0.3042 0.6811 0.034 Uiso 1 1 calc R U . . .
C9A C 0.6158(3) 0.29109(15) 0.5739(4) 0.0237(11) Uani 1 1 d . . . . .
C10A C 0.4652(3) 0.20689(16) 0.6057(4) 0.0318(13) Uani 1 1 d . . . . .
H10A H 0.4569 0.2052 0.5313 0.038 Uiso 1 1 calc R U . . .
C11A C 0.4735(4) 0.16326(16) 0.6462(4) 0.0443(16) Uani 1 1 d . . . . .
H11A H 0.5179 0.1505 0.6171 0.066 Uiso 1 1 d R U . . .
H11B H 0.4298 0.1469 0.6280 0.066 Uiso 1 1 d R U . . .
H11C H 0.4783 0.1642 0.7198 0.066 Uiso 1 1 d R U . . .
C12A C 0.3969(3) 0.22777(17) 0.6538(4) 0.0403(14) Uani 1 1 d . . . . .
H12A H 0.4031 0.2289 0.7271 0.060 Uiso 1 1 d R U . . .
H12B H 0.3523 0.2118 0.6375 0.060 Uiso 1 1 d R U . . .
H12C H 0.3917 0.2558 0.6272 0.060 Uiso 1 1 d R U . . .
C13A C 0.6368(3) 0.32457(15) 0.5009(4) 0.0287(12) Uani 1 1 d . . . . .
H13A H 0.6065 0.3209 0.4384 0.034 Uiso 1 1 calc R U . . .
C14A C 0.7190(3) 0.32153(17) 0.4719(4) 0.0363(14) Uani 1 1 d . . . . .
H14A H 0.7496 0.3257 0.5320 0.054 Uiso 1 1 d R U . . .
H14B H 0.7307 0.3428 0.4219 0.054 Uiso 1 1 d R U . . .
H14C H 0.7292 0.2942 0.4434 0.054 Uiso 1 1 d R U . . .
C15A C 0.6185(3) 0.36694(15) 0.5460(4) 0.0344(13) Uani 1 1 d . . . . .
H15A H 0.5653 0.3684 0.5608 0.052 Uiso 1 1 d R U . . .
H15B H 0.6317 0.3887 0.4978 0.052 Uiso 1 1 d R U . . .
H15C H 0.6468 0.3708 0.6084 0.052 Uiso 1 1 d R U . . .
C16A C 0.5089(3) 0.25099(15) 0.1933(3) 0.0218(11) Uani 1 1 d . . . . .
C17A C 0.4808(3) 0.21339(15) 0.1581(4) 0.0255(12) Uani 1 1 d . . . . .
C18A C 0.4920(3) 0.20509(17) 0.0573(4) 0.0366(14) Uani 1 1 d . . . . .
H18A H 0.4741 0.1799 0.0297 0.044 Uiso 1 1 calc R U . . .
C19A C 0.5287(4) 0.2328(2) -0.0043(4) 0.0478(16) Uani 1 1 d . . . . .
H19A H 0.5365 0.2261 -0.0732 0.057 Uiso 1 1 calc R U . . .
C20A C 0.5543(3) 0.26988(18) 0.0328(4) 0.0419(15) Uani 1 1 d . . . . .
H20A H 0.5787 0.2887 -0.0110 0.050 Uiso 1 1 calc R U . . .
C21A C 0.5446(3) 0.27999(15) 0.1338(4) 0.0279(12) Uani 1 1 d . . . . .
C22A C 0.4366(3) 0.18459(15) 0.2247(4) 0.0266(11) Uani 1 1 d . . . . .
H22A H 0.4535 0.1887 0.2958 0.032 Uiso 1 1 calc R U . . .
C23A C 0.4482(3) 0.13963(15) 0.1979(4) 0.0325(13) Uani 1 1 d . . . . .
H23A H 0.4229 0.1333 0.1343 0.049 Uiso 1 1 d R U . . .
H23B H 0.4278 0.1222 0.2516 0.049 Uiso 1 1 d R U . . .
H23C H 0.5014 0.1342 0.1907 0.049 Uiso 1 1 d R U . . .
C24A C 0.3542(3) 0.19535(17) 0.2194(5) 0.0405(14) Uani 1 1 d . . . . .
H24A H 0.3467 0.2237 0.2433 0.061 Uiso 1 1 d R U . . .
H24B H 0.3262 0.1762 0.2621 0.061 Uiso 1 1 d R U . . .
H24C H 0.3369 0.1930 0.1497 0.061 Uiso 1 1 d R U . . .
C25A C 0.5727(3) 0.32085(16) 0.1741(4) 0.0323(13) Uani 1 1 d . . . . .
H25A H 0.5457 0.3266 0.2384 0.039 Uiso 1 1 calc R U . . .
C26A C 0.6556(3) 0.31825(18) 0.1986(5) 0.0478(17) Uani 1 1 d . . . . .
H26A H 0.6636 0.2968 0.2494 0.072 Uiso 1 1 d R U . . .
H26B H 0.6727 0.3448 0.2249 0.072 Uiso 1 1 d R U . . .
H26C H 0.6833 0.3114 0.1373 0.072 Uiso 1 1 d R U . . .
C27A C 0.5582(3) 0.35739(16) 0.1021(5) 0.0393(14) Uani 1 1 d . . . . .
H27A H 0.5903 0.3550 0.0428 0.059 Uiso 1 1 d R U . . .
H27B H 0.5688 0.3833 0.1371 0.059 Uiso 1 1 d R U . . .
H27C H 0.5061 0.3571 0.0807 0.059 Uiso 1 1 d R U . . .
N1B N 0.23848(19) 0.46096(10) -0.1246(3) 0.0177(8) Uani 1 1 d . . . . .
N2B N 0.33092(17) 0.41919(9) -0.1081(3) 0.0180(7) Uani 1 1 d . . . . .
C1B C 0.2813(3) 0.43437(13) -0.1744(3) 0.0169(10) Uani 1 1 d . . . . .
H1B H 0.2776 0.4274 -0.2438 0.020 Uiso 1 1 calc R U . . .
C2B C 0.2609(3) 0.46278(14) -0.0256(4) 0.0219(11) Uani 1 1 d . . . . .
H2B H 0.2396 0.4793 0.0260 0.026 Uiso 1 1 calc R U . . .
C3B C 0.3183(3) 0.43691(14) -0.0154(4) 0.0212(11) Uani 1 1 d . . . . .
H3B H 0.3454 0.4317 0.0447 0.025 Uiso 1 1 calc R U . . .
C4B C 0.1759(3) 0.48342(13) -0.1676(3) 0.0185(10) Uani 1 1 d . . . . .
C5B C 0.1904(3) 0.51739(14) -0.2298(3) 0.0213(11) Uani 1 1 d . . . . .
C6B C 0.1284(3) 0.53800(14) -0.2675(4) 0.0277(12) Uani 1 1 d . . . . .
H6B H 0.1353 0.5609 -0.3111 0.033 Uiso 1 1 calc R U . . .
C7B C 0.0573(3) 0.52584(16) -0.2429(4) 0.0327(13) Uani 1 1 d . . . . .
H7B H 0.0160 0.5410 -0.2677 0.039 Uiso 1 1 calc R U . . .
C8B C 0.0461(3) 0.49201(16) -0.1829(4) 0.0310(12) Uani 1 1 d . . . . .
H8B H -0.0032 0.4838 -0.1673 0.037 Uiso 1 1 calc R U . . .
C9B C 0.1054(3) 0.46924(14) -0.1441(3) 0.0229(11) Uani 1 1 d . . . . .
C10B C 0.2690(3) 0.53172(14) -0.2547(4) 0.0256(11) Uani 1 1 d . . . . .
H10B H 0.2992 0.5066 -0.2696 0.031 Uiso 1 1 calc R U . . .
C11B C 0.2727(3) 0.55969(15) -0.3473(4) 0.0338(13) Uani 1 1 d . . . . .
H11D H 0.2476 0.5462 -0.4039 0.051 Uiso 1 1 d R U . . .
H11E H 0.3247 0.5647 -0.3648 0.051 Uiso 1 1 d R U . . .
H11F H 0.2482 0.5860 -0.3324 0.051 Uiso 1 1 d R U . . .
C12B C 0.3055(3) 0.55375(17) -0.1654(4) 0.0372(14) Uani 1 1 d . . . . .
H12D H 0.2757 0.5778 -0.1462 0.056 Uiso 1 1 d R U . . .
H12E H 0.3554 0.5628 -0.1847 0.056 Uiso 1 1 d R U . . .
H12F H 0.3089 0.5347 -0.1081 0.056 Uiso 1 1 d R U . . .
C13B C 0.0904(3) 0.43027(15) -0.0836(3) 0.0251(12) Uani 1 1 d . . . . .
H13B H 0.1382 0.4215 -0.0519 0.030 Uiso 1 1 calc R U . . .
C14B C 0.0649(4) 0.39537(16) -0.1538(4) 0.0440(16) Uani 1 1 d . . . . .
H14D H 0.0566 0.3702 -0.1143 0.066 Uiso 1 1 d R U . . .
H14E H 0.1035 0.3902 -0.2043 0.066 Uiso 1 1 d R U . . .
H14F H 0.0188 0.4033 -0.1877 0.066 Uiso 1 1 d R U . . .
C15B C 0.0343(3) 0.43640(18) 0.0002(4) 0.0345(13) Uani 1 1 d . . . . .
H15D H -0.0137 0.4442 -0.0289 0.052 Uiso 1 1 d R U . . .
H15E H 0.0515 0.4583 0.0453 0.052 Uiso 1 1 d R U . . .
H15F H 0.0288 0.4107 0.0383 0.052 Uiso 1 1 d R U . . .
C16B C 0.3904(3) 0.39083(14) -0.1351(3) 0.0224(11) Uani 1 1 d . . . . .
C17B C 0.4551(3) 0.40811(16) -0.1751(4) 0.0272(12) Uani 1 1 d . . . . .
C18B C 0.5094(3) 0.38038(18) -0.2048(4) 0.0364(14) Uani 1 1 d . . . . .
H18B H 0.5544 0.3904 -0.2329 0.044 Uiso 1 1 calc R U . . .
C19B C 0.4992(4) 0.3386(2) -0.1944(4) 0.0452(16) Uani 1 1 d . . . . .
H19B H 0.5371 0.3202 -0.2157 0.054 Uiso 1 1 calc R U . . .
C20B C 0.4347(3) 0.32288(16) -0.1533(4) 0.0369(14) Uani 1 1 d . . . . .
H20B H 0.4294 0.2939 -0.1459 0.044 Uiso 1 1 calc R U . . .
C21B C 0.3776(3) 0.34851(13) -0.1226(4) 0.0248(11) Uani 1 1 d . . . . .
C22B C 0.4675(3) 0.45417(16) -0.1825(4) 0.0352(13) Uani 1 1 d . . . . .
H22B H 0.4187 0.4681 -0.1722 0.042 Uiso 1 1 calc R U . . .
C23B C 0.4971(4) 0.4669(2) -0.2857(5) 0.0618(19) Uani 1 1 d . . . . .
H23D H 0.5459 0.4543 -0.2968 0.093 Uiso 1 1 d R U . . .
H23E H 0.5017 0.4970 -0.2890 0.093 Uiso 1 1 d R U . . .
H23F H 0.4626 0.4574 -0.3379 0.093 Uiso 1 1 d R U . . .
C24B C 0.5197(4) 0.46856(18) -0.0996(6) 0.0617(18) Uani 1 1 d . . . . .
H24D H 0.5004 0.4596 -0.0341 0.092 Uiso 1 1 d R U . . .
H24E H 0.5233 0.4987 -0.1008 0.092 Uiso 1 1 d R U . . .
H24F H 0.5690 0.4566 -0.1102 0.092 Uiso 1 1 d R U . . .
C25B C 0.3048(3) 0.33202(15) -0.0820(4) 0.0315(13) Uani 1 1 d . . . . .
H25B H 0.2847 0.3528 -0.0335 0.038 Uiso 1 1 calc R U . . .
C26B C 0.2483(3) 0.32721(17) -0.1677(4) 0.0406(15) Uani 1 1 d . . . . .
H26D H 0.2429 0.3535 -0.2034 0.061 Uiso 1 1 d R U . . .
H26E H 0.2002 0.3189 -0.1398 0.061 Uiso 1 1 d R U . . .
H26F H 0.2658 0.3060 -0.2148 0.061 Uiso 1 1 d R U . . .
C27B C 0.3135(4) 0.29107(16) -0.0253(5) 0.0510(18) Uani 1 1 d . . . . .
H27D H 0.3217 0.2687 -0.0737 0.077 Uiso 1 1 d R U . . .
H27E H 0.2685 0.2854 0.0138 0.077 Uiso 1 1 d R U . . .
H27F H 0.3561 0.2930 0.0204 0.077 Uiso 1 1 d R U . . .
C1C C 0.8718(3) 0.41446(16) 0.4930(4) 0.0353(14) Uani 1 1 d . . . . .
C2C C 0.8131(3) 0.42447(17) 0.5539(4) 0.0359(14) Uani 1 1 d . . . . .
H2C H 0.7656 0.4126 0.5435 0.043 Uiso 1 1 calc R U . . .
C3C C 0.8251(3) 0.45213(17) 0.6300(4) 0.0380(14) Uani 1 1 d . . . . .
H3C H 0.7851 0.4599 0.6727 0.046 Uiso 1 1 calc R U . . .
C4C C 0.8941(3) 0.46879(18) 0.6456(4) 0.0392(14) Uani 1 1 d . . . . .
H4C H 0.9017 0.4882 0.6983 0.047 Uiso 1 1 calc R U . . .
C5C C 0.9529(3) 0.45731(17) 0.5842(4) 0.0381(14) Uani 1 1 d . . . . .
H5C H 1.0011 0.4682 0.5960 0.046 Uiso 1 1 calc R U . . .
C6C C 0.9413(3) 0.43016(15) 0.5064(4) 0.0328(13) Uani 1 1 d . . . . .
H6C H 0.9808 0.4225 0.4628 0.039 Uiso 1 1 calc R U . . .
F7C F 0.8608(2) 0.38679(10) 0.4173(3) 0.0610(11) Uani 1 1 d . . . . .
C1D C 0.7409(3) 0.34710(15) 0.9034(4) 0.0481(13) Uani 0.811(5) 1 d D U P A 1
C2D C 0.7087(3) 0.38497(15) 0.8926(6) 0.0493(13) Uani 0.811(5) 1 d D U P A 1
H2D H 0.6562 0.3874 0.8899 0.059 Uiso 0.811(5) 1 calc R U P A 1
C3D C 0.7520(3) 0.41935(16) 0.8858(7) 0.0465(13) Uani 0.811(5) 1 d D U P A 1
H3D H 0.7300 0.4458 0.8780 0.056 Uiso 0.811(5) 1 calc R U P A 1
C4D C 0.8269(3) 0.41539(15) 0.8902(7) 0.0499(13) Uani 0.811(5) 1 d D U P A 1
H4D H 0.8574 0.4393 0.8857 0.060 Uiso 0.811(5) 1 calc R U P A 1
C5D C 0.8590(3) 0.37744(15) 0.9011(6) 0.0509(14) Uani 0.811(5) 1 d D U P A 1
H5D H 0.9115 0.3751 0.9045 0.061 Uiso 0.811(5) 1 calc R U P A 1
C6D C 0.8162(3) 0.34293(16) 0.9070(5) 0.0482(14) Uani 0.811(5) 1 d D U P A 1
H6D H 0.8383 0.3164 0.9134 0.058 Uiso 0.811(5) 1 calc R U P A 1
F7D F 0.6984(3) 0.31359(15) 0.9114(4) 0.0834(17) Uani 0.811(5) 1 d D U P A 1
C1D' C 0.7767(8) 0.3406(4) 0.8714(11) 0.0514(16) Uani 0.189(5) 1 d D U P A 2
C2D' C 0.7104(7) 0.3606(5) 0.8775(18) 0.0492(18) Uani 0.189(5) 1 d D U P A 2
H2D' H 0.6653 0.3454 0.8764 0.059 Uiso 0.189(5) 1 calc R U P A 2
C3D' C 0.7090(10) 0.4025(5) 0.885(2) 0.0469(17) Uani 0.189(5) 1 d D U P A 2
H3D' H 0.6629 0.4166 0.8894 0.056 Uiso 0.189(5) 1 calc R U P A 2
C4D' C 0.7736(12) 0.4244(4) 0.887(2) 0.0471(17) Uani 0.189(5) 1 d D U P A 2
H4D' H 0.7724 0.4536 0.8925 0.057 Uiso 0.189(5) 1 calc R U P A 2
C5D' C 0.8398(10) 0.4043(5) 0.880(3) 0.0496(17) Uani 0.189(5) 1 d D U P A 2
H5D' H 0.8848 0.4195 0.8811 0.059 Uiso 0.189(5) 1 calc R U P A 2
C6D' C 0.8414(8) 0.3624(5) 0.873(2) 0.0498(16) Uani 0.189(5) 1 d D U P A 2
H6D' H 0.8876 0.3483 0.8690 0.060 Uiso 0.189(5) 1 calc R U P A 2
F7D' F 0.7787(11) 0.2997(4) 0.8636(14) 0.074(3) Uani 0.189(5) 1 d D U P A 2

loop_
_atom_site_aniso_label
_atom_site_aniso_U_11
_atom_site_aniso_U_22
_atom_site_aniso_U_33
_atom_site_aniso_U_23
_atom_site_aniso_U_13
_atom_site_aniso_U_12
Cl2 0.0341(8) 0.0243(7) 0.0256(7) 0.0082(5) 0.0044(6) -0.0030(6)
Cl3 0.0260(8) 0.0363(7) 0.0153(6) 0.0010(6) -0.0056(6) 0.0043(6)
Cl4 0.0174(5) 0.0299(6) 0.0281(6) -0.0002(6) -0.0004(7) -0.0011(4)
Cl5 0.0280(8) 0.0269(6) 0.0161(6) 0.0002(5) 0.0039(5) 0.0052(5)
Cl6 0.0335(8) 0.0211(6) 0.0262(7) -0.0067(5) 0.0009(6) -0.0052(6)
Cl7 0.0247(7) 0.0350(7) 0.0155(6) -0.0033(5) 0.0036(5) 0.0026(6)
Cl8 0.0310(8) 0.0247(7) 0.0275(7) -0.0098(5) -0.0004(6) -0.0035(6)
Cl9 0.0298(8) 0.0198(6) 0.0235(6) 0.0056(5) 0.0013(6) -0.0012(5)
Cl10 0.0263(8) 0.0365(7) 0.0171(6) 0.0030(5) -0.0066(6) -0.0003(6)
Cl11 0.0187(6) 0.0305(6) 0.0273(6) -0.0018(6) 0.0003(6) -0.0033(4)
Cl12 0.0260(6) 0.0242(5) 0.0301(6) 0.0002(6) 0.0009(7) 0.0092(4)
C1 0.019(2) 0.020(2) 0.016(2) 0.002(2) -0.002(3) 0.0017(17)
B2 0.024(4) 0.020(3) 0.011(3) 0.002(2) 0.006(2) 0.000(3)
B3 0.020(3) 0.017(3) 0.017(3) 0.000(2) -0.005(2) 0.004(2)
B4 0.018(2) 0.019(2) 0.017(2) -0.002(3) 0.001(3) 0.0022(19)
B5 0.020(3) 0.020(3) 0.017(3) 0.000(2) 0.001(2) 0.003(3)
B6 0.021(3) 0.018(3) 0.018(3) -0.002(2) 0.003(2) -0.001(2)
B7 0.020(3) 0.021(3) 0.010(3) -0.001(2) 0.000(2) 0.004(3)
B8 0.025(4) 0.021(3) 0.016(3) -0.004(2) 0.000(3) 0.005(3)
B9 0.017(3) 0.017(3) 0.019(3) -0.001(2) -0.002(2) 0.001(2)
B10 0.017(3) 0.023(3) 0.017(3) 0.002(2) -0.002(2) 0.001(3)
B11 0.021(3) 0.020(2) 0.015(2) 0.001(3) 0.002(3) -0.004(2)
B12 0.021(3) 0.019(2) 0.017(2) -0.001(3) -0.002(3) 0.0020(19)
N1A 0.023(2) 0.019(2) 0.016(2) 0.0047(16) 0.0022(17) 0.0030(18)
N2A 0.023(2) 0.019(2) 0.014(2) 0.0018(16) 0.0006(17) 0.0044(17)
C1A 0.023(2) 0.017(2) 0.018(3) -0.001(2) 0.004(2) 0.0058(18)
C2A 0.028(3) 0.024(3) 0.019(3) 0.002(2) 0.005(2) 0.011(2)
C3A 0.021(3) 0.027(3) 0.028(3) 0.002(2) 0.002(2) 0.006(2)
C4A 0.026(3) 0.022(3) 0.017(2) -0.003(2) 0.001(2) 0.010(2)
C5A 0.036(3) 0.020(2) 0.016(2) -0.002(2) 0.008(2) 0.009(2)
C6A 0.048(4) 0.025(3) 0.015(3) 0.001(2) 0.001(2) 0.013(3)
C7A 0.036(3) 0.029(3) 0.019(3) -0.003(2) -0.005(2) 0.017(2)
C8A 0.028(3) 0.032(3) 0.024(3) -0.004(2) 0.001(2) 0.010(2)
C9A 0.026(3) 0.025(3) 0.019(3) 0.000(2) 0.003(2) 0.011(2)
C10A 0.047(4) 0.029(3) 0.019(3) 0.003(2) 0.003(3) -0.004(3)
C11A 0.072(5) 0.028(3) 0.033(3) 0.002(2) 0.009(3) -0.002(3)
C12A 0.042(4) 0.038(3) 0.041(4) 0.004(3) 0.000(3) -0.004(3)
C13A 0.032(3) 0.032(3) 0.022(3) 0.000(2) 0.001(2) 0.000(2)
C14A 0.034(4) 0.039(3) 0.036(3) -0.003(3) 0.008(3) 0.001(3)
C15A 0.032(3) 0.034(3) 0.037(3) 0.006(2) 0.005(3) 0.001(2)
C16A 0.022(3) 0.027(3) 0.016(2) 0.002(2) 0.001(2) 0.005(2)
C17A 0.031(3) 0.025(3) 0.021(3) -0.002(2) -0.001(2) 0.004(2)
C18A 0.052(4) 0.035(3) 0.023(3) -0.005(2) 0.006(3) -0.005(3)
C19A 0.068(5) 0.060(4) 0.016(3) -0.006(3) 0.007(3) -0.006(3)
C20A 0.051(4) 0.048(4) 0.026(3) 0.007(3) 0.009(3) -0.009(3)
C21A 0.029(3) 0.032(3) 0.023(3) 0.005(2) 0.002(2) 0.003(2)
C22A 0.029(3) 0.027(3) 0.023(3) -0.001(2) 0.003(2) -0.002(2)
C23A 0.043(4) 0.028(3) 0.027(3) -0.007(2) 0.000(2) -0.004(3)
C24A 0.035(4) 0.038(3) 0.049(4) 0.000(3) 0.010(3) 0.003(3)
C25A 0.037(3) 0.032(3) 0.028(3) 0.006(2) 0.005(3) -0.004(2)
C26A 0.050(4) 0.037(3) 0.057(4) 0.010(3) -0.022(3) -0.007(3)
C27A 0.035(3) 0.036(3) 0.047(4) 0.014(3) 0.009(3) -0.002(3)
N1B 0.0173(19) 0.0152(17) 0.020(2) 0.0010(17) 0.0006(18) 0.0003(14)
N2B 0.0209(19) 0.0157(17) 0.0173(18) -0.0006(19) 0.000(2) 0.0004(14)
C1B 0.019(3) 0.016(2) 0.016(2) -0.0008(19) 0.001(2) -0.003(2)
C2B 0.029(3) 0.019(3) 0.018(3) -0.001(2) 0.001(2) -0.001(2)
C3B 0.027(3) 0.022(2) 0.014(2) 0.0014(19) -0.002(2) 0.000(2)
C4B 0.021(3) 0.019(2) 0.016(2) -0.0033(19) -0.005(2) 0.002(2)
C5B 0.031(3) 0.017(2) 0.016(2) -0.0033(19) 0.001(2) 0.000(2)
C6B 0.041(3) 0.018(2) 0.024(3) 0.002(2) -0.002(2) 0.006(2)
C7B 0.031(3) 0.037(3) 0.030(3) 0.000(2) -0.008(2) 0.015(3)
C8B 0.027(3) 0.037(3) 0.029(3) -0.001(2) -0.001(2) 0.003(2)
C9B 0.022(3) 0.027(3) 0.020(3) -0.002(2) -0.0008(19) 0.003(2)
C10B 0.035(3) 0.018(2) 0.025(3) -0.003(2) 0.004(2) 0.002(2)
C11B 0.048(4) 0.024(3) 0.029(3) 0.001(2) 0.004(3) -0.004(3)
C12B 0.040(4) 0.037(3) 0.034(3) -0.001(3) 0.002(3) -0.011(3)
C13B 0.018(3) 0.034(3) 0.023(3) 0.005(2) -0.001(2) 0.000(2)
C14B 0.073(5) 0.027(3) 0.032(3) -0.003(2) 0.021(3) -0.010(3)
C15B 0.030(3) 0.047(3) 0.027(3) -0.002(2) 0.002(2) 0.003(3)
C16B 0.023(3) 0.025(2) 0.019(3) -0.0036(19) -0.0057(19) 0.009(2)
C17B 0.024(3) 0.037(3) 0.021(3) -0.001(2) -0.004(2) 0.009(2)
C18B 0.024(3) 0.053(4) 0.032(3) -0.006(3) -0.005(2) 0.010(3)
C19B 0.045(4) 0.056(4) 0.034(3) -0.014(3) -0.009(3) 0.030(3)
C20B 0.055(4) 0.025(3) 0.030(3) -0.009(2) -0.017(3) 0.018(3)
C21B 0.039(3) 0.023(2) 0.012(3) -0.002(2) -0.012(2) 0.006(2)
C22B 0.026(3) 0.035(3) 0.044(4) 0.006(3) 0.004(3) -0.004(2)
C23B 0.070(5) 0.060(4) 0.056(5) 0.014(4) 0.002(4) -0.021(4)
C24B 0.076(5) 0.046(3) 0.063(5) -0.011(4) -0.014(4) -0.011(3)
C25B 0.052(4) 0.019(2) 0.024(3) 0.000(2) -0.006(2) -0.006(2)
C26B 0.050(4) 0.033(3) 0.039(3) -0.001(3) -0.007(3) -0.015(3)
C27B 0.094(5) 0.022(3) 0.037(4) 0.004(3) -0.006(3) -0.002(3)
C1C 0.051(4) 0.025(3) 0.030(3) -0.001(2) 0.004(3) -0.003(3)
C2C 0.031(3) 0.043(3) 0.034(3) 0.006(3) 0.007(3) 0.001(3)
C3C 0.036(4) 0.051(4) 0.027(3) 0.007(3) 0.006(3) 0.021(3)
C4C 0.047(4) 0.045(3) 0.025(3) -0.007(3) -0.009(3) 0.010(3)
C5C 0.041(4) 0.037(3) 0.036(3) 0.002(3) -0.002(3) 0.006(3)
C6C 0.041(4) 0.021(3) 0.036(3) 0.003(2) 0.012(3) 0.007(2)
F7C 0.078(3) 0.048(2) 0.057(3) -0.0260(17) 0.022(2) -0.0208(18)
C1D 0.047(3) 0.047(2) 0.050(3) 0.002(2) 0.004(3) -0.016(2)
C2D 0.044(2) 0.053(3) 0.051(3) 0.004(3) 0.003(3) -0.004(2)
C3D 0.046(3) 0.045(2) 0.048(3) 0.006(3) 0.003(3) 0.002(2)
C4D 0.047(3) 0.044(3) 0.059(3) 0.006(3) 0.001(3) -0.005(2)
C5D 0.046(3) 0.044(3) 0.063(3) 0.007(3) 0.002(3) -0.007(2)
C6D 0.047(3) 0.043(3) 0.055(3) 0.003(3) 0.004(3) -0.008(2)
F7D 0.084(3) 0.081(3) 0.085(4) -0.007(3) 0.003(3) -0.047(2)
C1D' 0.049(3) 0.049(3) 0.056(3) 0.003(3) 0.003(3) -0.010(3)
C2D' 0.047(3) 0.048(3) 0.052(3) 0.002(3) 0.003(3) -0.012(3)
C3D' 0.044(3) 0.046(3) 0.050(3) 0.003(3) 0.003(3) -0.007(3)
C4D' 0.044(3) 0.046(3) 0.051(3) 0.005(3) 0.003(3) -0.004(3)
C5D' 0.046(3) 0.046(3) 0.057(3) 0.006(3) 0.002(3) -0.005(3)
C6D' 0.047(3) 0.046(3) 0.057(3) 0.004(3) 0.002(3) -0.007(3)
F7D' 0.083(6) 0.065(5) 0.073(6) 0.003(5) 0.004(5) -0.010(5)

loop_
_atom_type_symbol
_atom_type_description
_atom_type_scat_dispersion_real
_atom_type_scat_dispersion_imag
_atom_type_scat_source
C C 0.0033 0.0016 'International Tables Vol C Tables 4.2.6.8 and 6.1.1.4'
H H 0.0000 0.0000 'International Tables Vol C Tables 4.2.6.8 and 6.1.1.4'
B B 0.0013 0.0007 'International Tables Vol C Tables 4.2.6.8 and 6.1.1.4'
N N 0.0061 0.0033 'International Tables Vol C Tables 4.2.6.8 and 6.1.1.4'
F F 0.0171 0.0103 'International Tables Vol C Tables 4.2.6.8 and 6.1.1.4'
Cl Cl 0.1484 0.1585 'International Tables Vol C Tables 4.2.6.8 and 6.1.1.4'

loop_
_geom_angle_atom_site_label_1
_geom_angle_atom_site_label_2
_geom_angle_atom_site_label_3
_geom_angle
B6 C1 B5 61.8(3)
B6 C1 B2 62.3(3)
B5 C1 B2 113.1(4)
B6 C1 B3 113.7(4)
B5 C1 B3 113.4(3)
B2 C1 B3 62.3(3)
B6 C1 B4 113.7(4)
B5 C1 B4 62.4(3)
B2 C1 B4 113.8(4)
B3 C1 B4 62.4(3)
C1 B2 B6 58.6(3)
C1 B2 B3 59.0(3)
B6 B2 B3 107.9(4)
C1 B2 B11 106.5(4)
B6 B2 B11 60.9(3)
B3 B2 B11 109.1(4)
C1 B2 B7 106.3(4)
B6 B2 B7 108.9(4)
B3 B2 B7 60.6(3)
B11 B2 B7 60.4(3)
C1 B2 Cl2 122.1(4)
B6 B2 Cl2 120.7(4)
B3 B2 Cl2 120.8(4)
B11 B2 Cl2 122.7(4)
B7 B2 Cl2 123.0(4)
C1 B3 B2 58.7(3)
C1 B3 B4 58.8(3)
B2 B3 B4 107.9(4)
C1 B3 B8 106.1(4)
B2 B3 B8 109.1(4)
B4 B3 B8 60.5(3)
C1 B3 B7 106.0(4)
B2 B3 B7 60.5(3)
B4 B3 B7 109.0(4)
B8 B3 B7 60.8(3)
C1 B3 Cl3 122.4(4)
B2 B3 Cl3 120.9(4)
B4 B3 Cl3 120.7(4)
B8 B3 Cl3 122.6(4)
B7 B3 Cl3 122.9(4)
C1 B4 B5 58.5(3)
C1 B4 B3 58.8(3)
B5 B4 B3 107.3(3)
C1 B4 B8 105.9(4)
B5 B4 B8 108.4(4)
B3 B4 B8 60.1(3)
C1 B4 B9 106.2(3)
B5 B4 B9 60.7(3)
B3 B4 B9 108.4(4)
B8 B4 B9 60.3(3)
C1 B4 Cl4 122.0(3)
B5 B4 Cl4 121.2(4)
B3 B4 Cl4 121.0(4)
B8 B4 Cl4 123.3(4)
B9 B4 Cl4 123.2(4)
C1 B5 B6 59.0(3)
C1 B5 B4 59.0(3)
B6 B5 B4 108.6(4)
C1 B5 B10 106.7(4)
B6 B5 B10 61.0(3)
B4 B5 B10 109.5(4)
C1 B5 B9 106.5(4)
B6 B5 B9 109.8(4)
B4 B5 B9 60.6(3)
B10 B5 B9 60.9(3)
C1 B5 Cl5 121.3(4)
B6 B5 Cl5 120.8(4)
B4 B5 Cl5 119.5(4)
B10 B5 Cl5 123.5(4)
B9 B5 Cl5 122.6(4)
C1 B6 B5 59.2(3)
C1 B6 B2 59.1(4)
B5 B6 B2 108.2(5)
C1 B6 B10 106.5(4)
B5 B6 B10 60.6(3)
B2 B6 B10 108.6(4)
C1 B6 B11 106.3(4)
B5 B6 B11 108.9(4)
B2 B6 B11 60.3(4)
B10 B6 B11 60.4(3)
C1 B6 Cl6 122.6(4)
B5 B6 Cl6 121.1(4)
B2 B6 Cl6 120.9(4)
B10 B6 Cl6 122.5(4)
B11 B6 Cl6 122.3(4)
B12 B7 B3 107.0(4)
B12 B7 B2 106.9(4)
B3 B7 B2 58.9(3)
B12 B7 B11 60.2(3)
B3 B7 B11 107.0(4)
B2 B7 B11 59.6(3)
B12 B7 Cl7 120.9(4)
B3 B7 Cl7 123.3(3)
B2 B7 Cl7 123.8(4)
B11 B7 Cl7 121.6(4)
B12 B7 B8 60.4(3)
B3 B7 B8 59.2(3)
B2 B7 B8 106.6(4)
B11 B7 B8 108.5(4)
Cl7 B7 B8 121.2(4)
B3 B8 B4 59.4(3)
B3 B8 Cl8 122.6(4)
B4 B8 Cl8 123.0(4)
B3 B8 B9 107.6(4)
B4 B8 B9 60.1(3)
Cl8 B8 B9 121.8(4)
B3 B8 B7 59.9(3)
B4 B8 B7 107.3(4)
Cl8 B8 B7 121.4(4)
B9 B8 B7 107.8(5)
B3 B8 B12 106.6(4)
B4 B8 B12 106.9(4)
Cl8 B8 B12 122.0(4)
B9 B8 B12 59.9(4)
B7 B8 B12 59.2(3)
B4 B9 B5 58.8(3)
B4 B9 B8 59.6(3)
B5 B9 B8 106.3(4)
B4 B9 B12 107.0(4)
B5 B9 B12 105.9(4)
B8 B9 B12 60.4(3)
B4 B9 Cl9 122.7(4)
B5 B9 Cl9 123.1(4)
B8 B9 Cl9 122.1(4)
B12 B9 Cl9 122.5(4)
B4 B9 B10 106.5(4)
B5 B9 B10 59.1(3)
B8 B9 B10 107.8(5)
B12 B9 B10 59.5(3)
Cl9 B9 B10 122.0(4)
B5 B10 B6 58.4(3)
B5 B10 B12 106.9(4)
B6 B10 B12 107.1(4)
B5 B10 B11 106.8(4)
B6 B10 B11 59.9(3)
B12 B10 B11 60.1(3)
B5 B10 Cl10 122.8(4)
B6 B10 Cl10 123.0(4)
B12 B10 Cl10 121.9(4)
B11 B10 Cl10 121.8(4)
B5 B10 B9 60.0(3)
B6 B10 B9 106.9(4)
B12 B10 B9 59.9(3)
B11 B10 B9 108.2(4)
Cl10 B10 B9 121.4(4)
B2 B11 B6 58.9(3)
B2 B11 B7 60.0(3)
B6 B11 B7 107.0(4)
B2 B11 B12 106.9(4)
B6 B11 B12 106.6(3)
B7 B11 B12 59.7(3)
B2 B11 Cl11 122.1(3)
B6 B11 Cl11 122.5(3)
B7 B11 Cl11 121.8(4)
B12 B11 Cl11 122.9(3)
B2 B11 B10 106.9(4)
B6 B11 B10 59.7(3)
B7 B11 B10 107.7(3)
B12 B11 B10 59.7(3)
Cl11 B11 B10 122.2(4)
B7 B12 B10 108.5(3)
B7 B12 B11 60.1(3)
B10 B12 B11 60.2(3)
B7 B12 B9 108.6(4)
B10 B12 B9 60.6(3)
B11 B12 B9 108.9(4)
B7 B12 Cl12 120.7(4)
B10 B12 Cl12 121.9(4)
B11 B12 Cl12 121.1(3)
B9 B12 Cl12 121.8(3)
B7 B12 B8 60.4(3)
B10 B12 B8 108.2(4)
B11 B12 B8 108.4(4)
B9 B12 B8 59.8(3)
Cl12 B12 B8 121.6(3)
C1A N1A C2A 108.1(4)
C1A N1A C4A 125.1(4)
C2A N1A C4A 126.7(4)
C1A N2A C3A 108.8(4)
C1A N2A C16A 126.3(4)
C3A N2A C16A 124.9(4)
N2A C1A N1A 108.8(4)
N2A C1A H1A 125.6
N1A C1A H1A 125.6
C3A C2A N1A 107.7(5)
C3A C2A H2A 126.2
N1A C2A H2A 126.2
C2A C3A N2A 106.6(5)
C2A C3A H3A 126.7
N2A C3A H3A 126.7
C5A C4A C9A 124.4(4)
C5A C4A N1A 118.5(4)
C9A C4A N1A 117.1(4)
C4A C5A C6A 116.4(5)
C4A C5A C10A 122.3(4)
C6A C5A C10A 121.3(5)
C7A C6A C5A 121.0(5)
C7A C6A H6A 119.5
C5A C6A H6A 119.5
C6A C7A C8A 121.0(5)
C6A C7A H7A 119.5
C8A C7A H7A 119.5
C7A C8A C9A 121.3(5)
C7A C8A H8A 119.4
C9A C8A H8A 119.4
C8A C9A C4A 115.8(4)
C8A C9A C13A 121.3(5)
C4A C9A C13A 122.8(4)
C5A C10A C11A 113.0(5)
C5A C10A C12A 109.0(4)
C11A C10A C12A 109.9(5)
C5A C10A H10A 108.3
C11A C10A H10A 108.3
C12A C10A H10A 108.3
C10A C11A H11A 109.4
C10A C11A H11B 109.6
H11A C11A H11B 109.5
C10A C11A H11C 109.4
H11A C11A H11C 109.5
H11B C11A H11C 109.5
C10A C12A H12A 109.6
C10A C12A H12B 109.3
H12A C12A H12B 109.5
C10A C12A H12C 109.5
H12A C12A H12C 109.5
H12B C12A H12C 109.5
C9A C13A C14A 111.0(4)
C9A C13A C15A 109.9(4)
C14A C13A C15A 111.3(4)
C9A C13A H13A 108.2
C14A C13A H13A 108.2
C15A C13A H13A 108.2
C13A C14A H14A 109.3
C13A C14A H14B 109.4
H14A C14A H14B 109.5
C13A C14A H14C 109.7
H14A C14A H14C 109.5
H14B C14A H14C 109.5
C13A C15A H15A 109.4
C13A C15A H15B 109.7
H15A C15A H15B 109.5
C13A C15A H15C 109.3
H15A C15A H15C 109.5
H15B C15A H15C 109.5
C21A C16A C17A 124.7(5)
C21A C16A N2A 117.2(4)
C17A C16A N2A 118.1(4)
C18A C17A C16A 116.1(5)
C18A C17A C22A 121.5(5)
C16A C17A C22A 122.2(5)
C17A C18A C19A 121.1(5)
C17A C18A H18A 119.4
C19A C18A H18A 119.4
C20A C19A C18A 121.0(5)
C20A C19A H19A 119.5
C18A C19A H19A 119.5
C19A C20A C21A 120.5(5)
C19A C20A H20A 119.7
C21A C20A H20A 119.7
C16A C21A C20A 116.6(5)
C16A C21A C25A 123.1(4)
C20A C21A C25A 120.3(5)
C23A C22A C17A 112.6(4)
C23A C22A C24A 110.1(4)
C17A C22A C24A 110.2(4)
C23A C22A H22A 107.9
C17A C22A H22A 107.9
C24A C22A H22A 107.9
C22A C23A H23A 109.8
C22A C23A H23B 109.4
H23A C23A H23B 109.5
C22A C23A H23C 109.3
H23A C23A H23C 109.5
H23B C23A H23C 109.5
C22A C24A H24A 109.5
C22A C24A H24B 109.3
H24A C24A H24B 109.5
C22A C24A H24C 109.6
H24A C24A H24C 109.5
H24B C24A H24C 109.5
C21A C25A C26A 110.6(4)
C21A C25A C27A 113.3(4)
C26A C25A C27A 109.8(4)
C21A C25A H25A 107.6
C26A C25A H25A 107.6
C27A C25A H25A 107.6
C25A C26A H26A 109.2
C25A C26A H26B 109.6
H26A C26A H26B 109.5
C25A C26A H26C 109.6
H26A C26A H26C 109.5
H26B C26A H26C 109.5
C25A C27A H27A 109.6
C25A C27A H27B 109.4
H27A C27A H27B 109.5
C25A C27A H27C 109.4
H27A C27A H27C 109.5
H27B C27A H27C 109.5
C1B N1B C2B 109.3(4)
C1B N1B C4B 125.2(4)
C2B N1B C4B 125.4(4)
C1B N2B C3B 108.8(4)
C1B N2B C16B 123.9(4)
C3B N2B C16B 127.2(4)
N1B C1B N2B 107.3(4)
N1B C1B H1B 126.4
N2B C1B H1B 126.4
C3B C2B N1B 107.2(4)
C3B C2B H2B 126.4
N1B C2B H2B 126.4
C2B C3B N2B 107.4(4)
C2B C3B H3B 126.3
N2B C3B H3B 126.3
C9B C4B C5B 124.3(4)
C9B C4B N1B 117.1(4)
C5B C4B N1B 118.6(4)
C6B C5B C4B 116.0(4)
C6B C5B C10B 121.4(4)
C4B C5B C10B 122.6(4)
C7B C6B C5B 121.5(5)
C7B C6B H6B 119.2
C5B C6B H6B 119.2
C8B C7B C6B 120.1(5)
C8B C7B H7B 119.9
C6B C7B H7B 119.9
C7B C8B C9B 121.7(5)
C7B C8B H8B 119.2
C9B C8B H8B 119.2
C4B C9B C8B 116.3(4)
C4B C9B C13B 123.8(4)
C8B C9B C13B 119.9(4)
C5B C10B C12B 111.9(4)
C5B C10B C11B 113.2(4)
C12B C10B C11B 109.1(4)
C5B C10B H10B 107.5
C12B C10B H10B 107.5
C11B C10B H10B 107.5
C10B C11B H11D 109.5
C10B C11B H11E 109.4
H11D C11B H11E 109.5
C10B C11B H11F 109.6
H11D C11B H11F 109.5
H11E C11B H11F 109.5
C10B C12B H12D 109.6
C10B C12B H12E 109.3
H12D C12B H12E 109.5
C10B C12B H12F 109.5
H12D C12B H12F 109.5
H12E C12B H12F 109.5
C15B C13B C9B 113.4(4)
C15B C13B C14B 110.0(4)
C9B C13B C14B 110.2(4)
C15B C13B H13B 107.7
C9B C13B H13B 107.7
C14B C13B H13B 107.7
C13B C14B H14D 109.5
C13B C14B H14E 109.2
H14D C14B H14E 109.5
C13B C14B H14F 109.8
H14D C14B H14F 109.5
H14E C14B H14F 109.5
C13B C15B H15D 109.5
C13B C15B H15E 109.4
H15D C15B H15E 109.5
C13B C15B H15F 109.5
H15D C15B H15F 109.5
H15E C15B H15F 109.5
C21B C16B C17B 125.0(4)
C21B C16B N2B 117.9(4)
C17B C16B N2B 117.0(4)
C18B C17B C16B 115.9(5)
C18B C17B C22B 121.1(5)
C16B C17B C22B 122.9(4)
C19B C18B C17B 121.1(5)
C19B C18B H18B 119.5
C17B C18B H18B 119.5
C18B C19B C20B 121.0(5)
C18B C19B H19B 119.5
C20B C19B H19B 119.5
C19B C20B C21B 121.4(5)
C19B C20B H20B 119.3
C21B C20B H20B 119.3
C20B C21B C16B 115.5(5)
C20B C21B C25B 122.5(4)
C16B C21B C25B 121.9(4)
C17B C22B C24B 110.3(5)
C17B C22B C23B 112.1(5)
C24B C22B C23B 110.5(5)
C17B C22B H22B 107.9
C24B C22B H22B 107.9
C23B C22B H22B 107.9
C22B C23B H23D 109.6
C22B C23B H23E 109.7
H23D C23B H23E 109.5
C22B C23B H23F 109.1
H23D C23B H23F 109.5
H23E C23B H23F 109.5
C22B C24B H24D 109.2
C22B C24B H24E 109.6
H24D C24B H24E 109.5
C22B C24B H24F 109.6
H24D C24B H24F 109.5
H24E C24B H24F 109.5
C21B C25B C27B 113.0(5)
C21B C25B C26B 110.3(4)
C27B C25B C26B 110.1(4)
C21B C25B H25B 107.7
C27B C25B H25B 107.7
C26B C25B H25B 107.7
C25B C26B H26D 109.6
C25B C26B H26E 109.5
H26D C26B H26E 109.5
C25B C26B H26F 109.3
H26D C26B H26F 109.5
H26E C26B H26F 109.5
C25B C27B H27D 109.5
C25B C27B H27E 109.6
H27D C27B H27E 109.5
C25B C27B H27F 109.3
H27D C27B H27F 109.5
H27E C27B H27F 109.5
F7C C1C C6C 118.4(5)
F7C C1C C2C 118.6(5)
C6C C1C C2C 123.0(5)
C3C C2C C1C 118.0(5)
C3C C2C H2C 121.0
C1C C2C H2C 121.0
C2C C3C C4C 120.8(5)
C2C C3C H3C 119.6
C4C C3C H3C 119.6
C3C C4C C5C 119.9(5)
C3C C4C H4C 120.0
C5C C4C H4C 120.0
C6C C5C C4C 119.8(6)
C6C C5C H5C 120.1
C4C C5C H5C 120.1
C1C C6C C5C 118.5(5)
C1C C6C H6C 120.7
C5C C6C H6C 120.7
F7D C1D C6D 119.2(4)
F7D C1D C2D 119.8(4)
C6D C1D C2D 121.0(4)
C3D C2D C1D 119.9(4)
C3D C2D H2D 120.1
C1D C2D H2D 120.1
C4D C3D C2D 119.3(4)
C4D C3D H3D 120.3
C2D C3D H3D 120.3
C3D C4D C5D 120.7(4)
C3D C4D H4D 119.7
C5D C4D H4D 119.7
C6D C5D C4D 120.4(4)
C6D C5D H5D 119.8
C4D C5D H5D 119.8
C5D C6D C1D 118.7(4)
C5D C6D H6D 120.6
C1D C6D H6D 120.6
F7D' C1D' C2D' 120.2(6)
F7D' C1D' C6D' 119.6(6)
C2D' C1D' C6D' 120.2(5)
C1D' C2D' C3D' 119.7(5)
C1D' C2D' H2D' 120.2
C3D' C2D' H2D' 120.2
C4D' C3D' C2D' 120.3(5)
C4D' C3D' H3D' 119.9
C2D' C3D' H3D' 119.9
C3D' C4D' C5D' 119.9(5)
C3D' C4D' H4D' 120.0
C5D' C4D' H4D' 120.0
C4D' C5D' C6D' 120.0(5)
C4D' C5D' H5D' 120.0
C6D' C5D' H5D' 120.0
C5D' C6D' C1D' 120.0(5)
C5D' C6D' H6D' 120.0
C1D' C6D' H6D' 120.0

loop_
_geom_bond_atom_site_label_1
_geom_bond_atom_site_label_2
_geom_bond_distance
Cl2 B2 1.795(6)
Cl3 B3 1.795(6)
Cl4 B4 1.795(5)
Cl5 B5 1.804(6)
Cl6 B6 1.802(6)
Cl7 B7 1.794(6)
Cl8 B8 1.788(6)
Cl9 B9 1.794(6)
Cl10 B10 1.796(6)
Cl11 B11 1.789(5)
Cl12 B12 1.793(5)
C1 B6 1.683(7)
C1 B5 1.686(7)
C1 B2 1.691(7)
C1 B3 1.695(7)
C1 B4 1.695(6)
B2 B6 1.746(6)
B2 B3 1.752(8)
B2 B11 1.771(8)
B2 B7 1.780(8)
B3 B4 1.756(8)
B3 B8 1.770(8)
B3 B7 1.782(8)
B4 B5 1.752(8)
B4 B8 1.776(8)
B4 B9 1.784(8)
B5 B6 1.731(8)
B5 B10 1.769(8)
B5 B9 1.786(8)
B6 B10 1.777(8)
B6 B11 1.782(8)
B7 B12 1.778(8)
B7 B11 1.786(8)
B7 B8 1.799(8)
B8 B9 1.789(6)
B8 B12 1.799(8)
B9 B12 1.790(8)
B9 B10 1.803(8)
B10 B12 1.782(8)
B10 B11 1.790(8)
B11 B12 1.789(6)
N1A C1A 1.330(6)
N1A C2A 1.387(6)
N1A C4A 1.447(6)
N2A C1A 1.329(6)
N2A C3A 1.388(6)
N2A C16A 1.459(6)
C1A H1A 0.9500
C2A C3A 1.343(6)
C2A H2A 0.9500
C3A H3A 0.9500
C4A C5A 1.395(6)
C4A C9A 1.408(7)
C5A C6A 1.399(7)
C5A C10A 1.522(7)
C6A C7A 1.373(7)
C6A H6A 0.9500
C7A C8A 1.382(7)
C7A H7A 0.9500
C8A C9A 1.393(7)
C8A H8A 0.9500
C9A C13A 1.503(7)
C10A C11A 1.520(7)
C10A C12A 1.543(8)
C10A H10A 1.0000
C11A H11A 0.9800
C11A H11B 0.9800
C11A H11C 0.9799
C12A H12A 0.9800
C12A H12B 0.9799
C12A H12C 0.9800
C13A C14A 1.534(7)
C13A C15A 1.533(7)
C13A H13A 1.0000
C14A H14A 0.9800
C14A H14B 0.9800
C14A H14C 0.9799
C15A H15A 0.9800
C15A H15B 0.9800
C15A H15C 0.9801
C16A C21A 1.386(7)
C16A C17A 1.400(7)
C17A C18A 1.379(7)
C17A C22A 1.512(7)
C18A C19A 1.382(8)
C18A H18A 0.9500
C19A C20A 1.379(8)
C19A H19A 0.9500
C20A C21A 1.390(7)
C20A H20A 0.9500
C21A C25A 1.515(7)
C22A C23A 1.514(7)
C22A C24A 1.527(7)
C22A H22A 1.0000
C23A H23A 0.9799
C23A H23B 0.9800
C23A H23C 0.9801
C24A H24A 0.9801
C24A H24B 0.9798
C24A H24C 0.9801
C25A C26A 1.531(7)
C25A C27A 1.544(7)
C25A H25A 1.0000
C26A H26A 0.9800
C26A H26B 0.9799
C26A H26C 0.9801
C27A H27A 0.9799
C27A H27B 0.9800
C27A H27C 0.9799
N1B C1B 1.333(5)
N1B C2B 1.376(6)
N1B C4B 1.459(6)
N2B C1B 1.348(6)
N2B C3B 1.376(6)
N2B C16B 1.456(5)
C1B H1B 0.9500
C2B C3B 1.339(7)
C2B H2B 0.9500
C3B H3B 0.9500
C4B C9B 1.388(6)
C4B C5B 1.401(6)
C5B C6B 1.394(7)
C5B C10B 1.528(7)
C6B C7B 1.381(7)
C6B H6B 0.9500
C7B C8B 1.370(7)
C7B H7B 0.9500
C8B C9B 1.397(7)
C8B H8B 0.9500
C9B C13B 1.520(6)
C10B C12B 1.531(7)
C10B C11B 1.528(7)
C10B H10B 1.0000
C11B H11D 0.9800
C11B H11E 0.9800
C11B H11F 0.9802
C12B H12D 0.9800
C12B H12E 0.9799
C12B H12F 0.9798
C13B C15B 1.516(7)
C13B C14B 1.536(7)
C13B H13B 1.0000
C14B H14D 0.9801
C14B H14E 0.9800
C14B H14F 0.9800
C15B H15D 0.9799
C15B H15E 0.9800
C15B H15F 0.9801
C16B C21B 1.401(6)
C16B C17B 1.399(7)
C17B C18B 1.387(7)
C17B C22B 1.512(7)
C18B C19B 1.374(8)
C18B H18B 0.9500
C19B C20B 1.382(8)
C19B H19B 0.9500
C20B C21B 1.383(7)
C20B H20B 0.9500
C21B C25B 1.516(7)
C22B C24B 1.521(8)
C22B C23B 1.527(8)
C22B H22B 1.0000
C23B H23D 0.9802
C23B H23E 0.9798
C23B H23F 0.9801
C24B H24D 0.9801
C24B H24E 0.9800
C24B H24F 0.9801
C25B C27B 1.534(7)
C25B C26B 1.534(7)
C25B H25B 1.0000
C26B H26D 0.9800
C26B H26E 0.9801
C26B H26F 0.9800
C27B H27D 0.9800
C27B H27E 0.9799
C27B H27F 0.9800
C1C F7C 1.361(6)
C1C C6C 1.364(7)
C1C C2C 1.369(7)
C2C C3C 1.368(8)
C2C H2C 0.9500
C3C C4C 1.372(8)
C3C H3C 0.9500
C4C C5C 1.388(8)
C4C H4C 0.9500
C5C C6C 1.373(7)
C5C H5C 0.9500
C6C H6C 0.9500
C1D F7D 1.333(6)
C1D C6D 1.365(4)
C1D C2D 1.365(4)
C2D C3D 1.364(4)
C2D H2D 0.9500
C3D C4D 1.358(4)
C3D H3D 0.9500
C4D C5D 1.367(4)
C4D H4D 0.9500
C5D C6D 1.361(4)
C5D H5D 0.9500
C6D H6D 0.9500
C1D' F7D' 1.330(8)
C1D' C2D' 1.363(5)
C1D' C6D' 1.363(5)
C2D' C3D' 1.363(5)
C2D' H2D' 0.9500
C3D' C4D' 1.362(5)
C3D' H3D' 0.9500
C4D' C5D' 1.363(5)
C4D' H4D' 0.9500
C5D' C6D' 1.363(5)
C5D' H5D' 0.9500
C6D' H6D' 0.9500

loop_
_geom_hbond_atom_site_label_D
_geom_hbond_atom_site_label_H
_geom_hbond_atom_site_label_A
_geom_hbond_distance_DH
_geom_hbond_distance_HA
_geom_hbond_distance_DA
_geom_hbond_angle_DHA
_geom_hbond_site_symmetry_A
C1A H1A Cl6 0.95 2.87 3.747(5) 154.9 3
C2A H2A Cl3 0.95 2.91 3.821(5) 161.3 .
C3A H3A Cl5 0.95 2.87 3.665(5) 141.8 .
C1B H1B Cl7 0.95 2.79 3.574(5) 139.9 1_554
C3B H3B Cl5 0.95 2.83 3.558(5) 133.9 .
C3B H3B Cl9 0.95 2.96 3.592(5) 125.0 .
C6C H6C Cl11 0.95 2.84 3.675(5) 146.9 1_655

loop_
_geom_torsion_atom_site_label_1
_geom_torsion_atom_site_label_2
_geom_torsion_atom_site_label_3
_geom_torsion_atom_site_label_4
_geom_torsion
B5 C1 B2 B6 36.6(4)
B3 C1 B2 B6 141.9(4)
B4 C1 B2 B6 105.4(4)
B6 C1 B2 B3 -141.9(4)
B5 C1 B2 B3 -105.3(4)
B4 C1 B2 B3 -36.5(4)
B6 C1 B2 B11 -39.2(3)
B5 C1 B2 B11 -2.6(5)
B3 C1 B2 B11 102.7(4)
B4 C1 B2 B11 66.1(5)
B6 C1 B2 B7 -102.5(4)
B5 C1 B2 B7 -65.9(5)
B3 C1 B2 B7 39.4(4)
B4 C1 B2 B7 2.9(5)
B6 C1 B2 Cl2 108.9(5)
B5 C1 B2 Cl2 145.5(4)
B3 C1 B2 Cl2 -109.1(5)
B4 C1 B2 Cl2 -145.7(4)
B6 C1 B3 B2 36.6(4)
B5 C1 B3 B2 104.8(4)
B4 C1 B3 B2 142.1(4)
B6 C1 B3 B4 -105.5(4)
B5 C1 B3 B4 -37.3(3)
B2 C1 B3 B4 -142.1(4)
B6 C1 B3 B8 -66.3(5)
B5 C1 B3 B8 1.9(5)
B2 C1 B3 B8 -102.9(4)
B4 C1 B3 B8 39.2(4)
B6 C1 B3 B7 -2.7(5)
B5 C1 B3 B7 65.5(4)
B2 C1 B3 B7 -39.3(4)
B4 C1 B3 B7 102.8(4)
B6 C1 B3 Cl3 145.7(4)
B5 C1 B3 Cl3 -146.2(4)
B2 C1 B3 Cl3 109.1(5)
B4 C1 B3 Cl3 -108.9(5)
B6 B2 B3 C1 -33.6(4)
B11 B2 B3 C1 -98.2(4)
B7 B2 B3 C1 -135.6(4)
Cl2 B2 B3 C1 111.3(4)
C1 B2 B3 B4 33.5(3)
B6 B2 B3 B4 -0.1(6)
B11 B2 B3 B4 -64.6(5)
B7 B2 B3 B4 -102.1(4)
Cl2 B2 B3 B4 144.8(4)
C1 B2 B3 B8 97.7(4)
B6 B2 B3 B8 64.1(5)
B11 B2 B3 B8 -0.5(5)
B7 B2 B3 B8 -37.9(4)
Cl2 B2 B3 B8 -151.0(4)
C1 B2 B3 B7 135.6(4)
B6 B2 B3 B7 102.0(5)
B11 B2 B3 B7 37.5(4)
Cl2 B2 B3 B7 -113.1(4)
C1 B2 B3 Cl3 -111.6(4)
B6 B2 B3 Cl3 -145.2(4)
B11 B2 B3 Cl3 150.3(4)
B7 B2 B3 Cl3 112.8(4)
Cl2 B2 B3 Cl3 -0.3(6)
B6 C1 B4 B5 -35.7(4)
B2 C1 B4 B5 -104.6(4)
B3 C1 B4 B5 -141.1(3)
B6 C1 B4 B3 105.4(4)
B5 C1 B4 B3 141.1(3)
B2 C1 B4 B3 36.5(4)
B6 C1 B4 B8 66.4(5)
B5 C1 B4 B8 102.1(4)
B2 C1 B4 B8 -2.5(6)
B3 C1 B4 B8 -39.0(4)
B6 C1 B4 B9 3.4(6)
B5 C1 B4 B9 39.1(4)
B2 C1 B4 B9 -65.5(5)
B3 C1 B4 B9 -102.0(4)
B6 C1 B4 Cl4 -145.3(4)
B5 C1 B4 Cl4 -109.5(5)
B2 C1 B4 Cl4 145.9(4)
B3 C1 B4 Cl4 109.4(5)
B2 B3 B4 C1 -33.5(3)
B8 B3 B4 C1 -135.7(4)
B7 B3 B4 C1 -97.6(4)
Cl3 B3 B4 C1 111.7(4)
C1 B3 B4 B5 34.1(3)
B2 B3 B4 B5 0.6(4)
B8 B3 B4 B5 -101.6(4)
B7 B3 B4 B5 -63.5(4)
Cl3 B3 B4 B5 145.8(4)
C1 B3 B4 B8 135.7(4)
B2 B3 B4 B8 102.2(4)
B7 B3 B4 B8 38.1(4)
Cl3 B3 B4 B8 -112.6(4)
C1 B3 B4 B9 98.2(4)
B2 B3 B4 B9 64.7(5)
B8 B3 B4 B9 -37.6(4)
B7 B3 B4 B9 0.6(5)
Cl3 B3 B4 B9 -150.1(4)
C1 B3 B4 Cl4 -111.0(4)
B2 B3 B4 Cl4 -144.5(4)
B8 B3 B4 Cl4 113.2(4)
B7 B3 B4 Cl4 151.4(3)
Cl3 B3 B4 Cl4 0.7(5)
B2 C1 B5 B6 -36.8(4)
B3 C1 B5 B6 -105.3(4)
B4 C1 B5 B6 -142.7(4)
B6 C1 B5 B4 142.7(4)
B2 C1 B5 B4 105.9(4)
B3 C1 B5 B4 37.3(3)
B6 C1 B5 B10 39.6(4)
B2 C1 B5 B10 2.8(5)
B3 C1 B5 B10 -65.7(4)
B4 C1 B5 B10 -103.0(4)
B6 C1 B5 B9 103.5(4)
B2 C1 B5 B9 66.7(5)
B3 C1 B5 B9 -1.8(4)
B4 C1 B5 B9 -39.1(3)
B6 C1 B5 Cl5 -109.5(5)
B2 C1 B5 Cl5 -146.3(4)
B3 C1 B5 Cl5 145.2(4)
B4 C1 B5 Cl5 107.9(4)
B3 B4 B5 C1 -34.2(3)
B8 B4 B5 C1 -97.7(4)
B9 B4 B5 C1 -136.0(4)
Cl4 B4 B5 C1 110.8(4)
C1 B4 B5 B6 33.3(3)
B3 B4 B5 B6 -0.9(4)
B8 B4 B5 B6 -64.4(5)
B9 B4 B5 B6 -102.7(4)
Cl4 B4 B5 B6 144.1(4)
C1 B4 B5 B10 98.3(4)
B3 B4 B5 B10 64.0(4)
B8 B4 B5 B10 0.5(5)
B9 B4 B5 B10 -37.7(4)
Cl4 B4 B5 B10 -150.9(3)
C1 B4 B5 B9 136.0(4)
B3 B4 B5 B9 101.8(4)
B8 B4 B5 B9 38.3(4)
Cl4 B4 B5 B9 -113.2(4)
C1 B4 B5 Cl5 -110.9(4)
B3 B4 B5 Cl5 -145.1(4)
B8 B4 B5 Cl5 151.3(4)
B9 B4 B5 Cl5 113.1(4)
Cl4 B4 B5 Cl5 -0.1(6)
B2 C1 B6 B5 141.5(4)
B3 C1 B6 B5 104.9(4)
B4 C1 B6 B5 36.0(4)
B5 C1 B6 B2 -141.5(4)
B3 C1 B6 B2 -36.6(4)
B4 C1 B6 B2 -105.5(4)
B5 C1 B6 B10 -39.3(4)
B2 C1 B6 B10 102.2(4)
B3 C1 B6 B10 65.6(5)
B4 C1 B6 B10 -3.4(5)
B5 C1 B6 B11 -102.6(4)
B2 C1 B6 B11 38.9(3)
B3 C1 B6 B11 2.3(5)
B4 C1 B6 B11 -66.6(5)
B5 C1 B6 Cl6 109.4(5)
B2 C1 B6 Cl6 -109.0(5)
B3 C1 B6 Cl6 -145.7(4)
B4 C1 B6 Cl6 145.4(4)
B4 B5 B6 C1 -33.3(3)
B10 B5 B6 C1 -135.7(4)
B9 B5 B6 C1 -97.8(4)
Cl5 B5 B6 C1 110.4(4)
C1 B5 B6 B2 34.2(4)
B4 B5 B6 B2 0.9(6)
B10 B5 B6 B2 -101.5(5)
B9 B5 B6 B2 -63.6(5)
Cl5 B5 B6 B2 144.5(4)
C1 B5 B6 B10 135.7(4)
B4 B5 B6 B10 102.4(4)
B9 B5 B6 B10 37.9(4)
Cl5 B5 B6 B10 -113.9(4)
C1 B5 B6 B11 98.1(4)
B4 B5 B6 B11 64.8(5)
B10 B5 B6 B11 -37.6(4)
B9 B5 B6 B11 0.3(6)
Cl5 B5 B6 B11 -151.5(4)
C1 B5 B6 Cl6 -111.9(5)
B4 B5 B6 Cl6 -145.2(4)
B10 B5 B6 Cl6 112.4(5)
B9 B5 B6 Cl6 150.3(4)
Cl5 B5 B6 Cl6 -1.5(6)
B3 B2 B6 C1 33.7(4)
B11 B2 B6 C1 136.0(3)
B7 B2 B6 C1 98.0(4)
Cl2 B2 B6 C1 -111.1(5)
C1 B2 B6 B5 -34.2(4)
B3 B2 B6 B5 -0.5(6)
B11 B2 B6 B5 101.8(4)
B7 B2 B6 B5 63.7(6)
Cl2 B2 B6 B5 -145.4(4)
C1 B2 B6 B10 -98.5(4)
B3 B2 B6 B10 -64.7(6)
B11 B2 B6 B10 37.6(4)
B7 B2 B6 B10 -0.5(7)
Cl2 B2 B6 B10 150.4(4)
C1 B2 B6 B11 -136.0(3)
B3 B2 B6 B11 -102.3(4)
B7 B2 B6 B11 -38.0(4)
Cl2 B2 B6 B11 112.8(5)
C1 B2 B6 Cl6 111.9(5)
B3 B2 B6 Cl6 145.7(4)
B11 B2 B6 Cl6 -112.0(5)
B7 B2 B6 Cl6 -150.1(4)
Cl2 B2 B6 Cl6 0.8(8)
C1 B3 B7 B12 -61.4(5)
B2 B3 B7 B12 -99.9(4)
B4 B3 B7 B12 0.5(5)
B8 B3 B7 B12 38.5(4)
Cl3 B3 B7 B12 150.4(4)
C1 B3 B7 B2 38.5(3)
B4 B3 B7 B2 100.3(4)
B8 B3 B7 B2 138.3(4)
Cl3 B3 B7 B2 -109.7(4)
C1 B3 B7 B11 1.9(5)
B2 B3 B7 B11 -36.6(4)
B4 B3 B7 B11 63.7(5)
B8 B3 B7 B11 101.7(4)
Cl3 B3 B7 B11 -146.3(4)
C1 B3 B7 Cl7 150.9(4)
B2 B3 B7 Cl7 112.4(5)
B4 B3 B7 Cl7 -147.2(4)
B8 B3 B7 Cl7 -109.2(5)
Cl3 B3 B7 Cl7 2.7(7)
C1 B3 B7 B8 -99.9(4)
B2 B3 B7 B8 -138.3(4)
B4 B3 B7 B8 -38.0(4)
Cl3 B3 B7 B8 112.0(5)
C1 B2 B7 B12 61.4(5)
B6 B2 B7 B12 -0.4(6)
B3 B2 B7 B12 100.0(4)
B11 B2 B7 B12 -38.6(3)
Cl2 B2 B7 B12 -150.5(4)
C1 B2 B7 B3 -38.6(4)
B6 B2 B7 B3 -100.4(5)
B11 B2 B7 B3 -138.6(4)
Cl2 B2 B7 B3 109.5(5)
C1 B2 B7 B11 100.0(4)
B6 B2 B7 B11 38.2(4)
B3 B2 B7 B11 138.6(4)
Cl2 B2 B7 B11 -111.8(5)
C1 B2 B7 Cl7 -150.3(4)
B6 B2 B7 Cl7 148.0(4)
B3 B2 B7 Cl7 -111.6(4)
B11 B2 B7 Cl7 109.7(5)
Cl2 B2 B7 Cl7 -2.1(7)
C1 B2 B7 B8 -2.0(5)
B6 B2 B7 B8 -63.8(6)
B3 B2 B7 B8 36.6(4)
B11 B2 B7 B8 -102.0(4)
Cl2 B2 B7 B8 146.1(4)
C1 B3 B8 B4 -38.4(4)
B2 B3 B8 B4 -100.3(4)
B7 B3 B8 B4 -138.0(4)
Cl3 B3 B8 B4 109.6(5)
C1 B3 B8 Cl8 -150.3(4)
B2 B3 B8 Cl8 147.9(4)
B4 B3 B8 Cl8 -111.9(5)
B7 B3 B8 Cl8 110.1(5)
Cl3 B3 B8 Cl8 -2.3(7)
C1 B3 B8 B9 -1.2(6)
B2 B3 B8 B9 -63.0(6)
B4 B3 B8 B9 37.2(4)
B7 B3 B8 B9 -100.8(5)
Cl3 B3 B8 B9 146.8(4)
C1 B3 B8 B7 99.6(4)
B2 B3 B8 B7 37.7(4)
B4 B3 B8 B7 138.0(4)
Cl3 B3 B8 B7 -112.4(5)
C1 B3 B8 B12 61.8(5)
B2 B3 B8 B12 -0.1(5)
B4 B3 B8 B12 100.2(4)
B7 B3 B8 B12 -37.8(4)
Cl3 B3 B8 B12 -150.2(4)
C1 B4 B8 B3 38.4(4)
B5 B4 B8 B3 99.8(4)
B9 B4 B8 B3 138.3(4)
Cl4 B4 B8 B3 -109.4(5)
C1 B4 B8 Cl8 149.5(4)
B5 B4 B8 Cl8 -149.0(4)
B3 B4 B8 Cl8 111.2(5)
B9 B4 B8 Cl8 -110.6(5)
Cl4 B4 B8 Cl8 1.7(7)
C1 B4 B8 B9 -99.9(4)
B5 B4 B8 B9 -38.4(4)
B3 B4 B8 B9 -138.3(4)
Cl4 B4 B8 B9 112.3(5)
C1 B4 B8 B7 1.0(5)
B5 B4 B8 B7 62.5(5)
B3 B4 B8 B7 -37.3(4)
B9 B4 B8 B7 100.9(5)
Cl4 B4 B8 B7 -146.8(4)
C1 B4 B8 B12 -61.3(5)
B5 B4 B8 B12 0.2(5)
B3 B4 B8 B12 -99.6(4)
B9 B4 B8 B12 38.6(3)
Cl4 B4 B8 B12 150.9(4)
B12 B7 B8 B3 -136.8(4)
B2 B7 B8 B3 -36.5(4)
B11 B7 B8 B3 -99.2(4)
Cl7 B7 B8 B3 112.8(4)
B12 B7 B8 B4 -99.8(4)
B3 B7 B8 B4 37.1(4)
B2 B7 B8 B4 0.6(5)
B11 B7 B8 B4 -62.1(5)
Cl7 B7 B8 B4 149.9(4)
B12 B7 B8 Cl8 111.1(4)
B3 B7 B8 Cl8 -112.0(5)
B2 B7 B8 Cl8 -148.5(4)
B11 B7 B8 Cl8 148.7(4)
Cl7 B7 B8 Cl8 0.8(6)
B12 B7 B8 B9 -36.4(4)
B3 B7 B8 B9 100.4(5)
B2 B7 B8 B9 64.0(5)
B11 B7 B8 B9 1.2(6)
Cl7 B7 B8 B9 -146.8(4)
B3 B7 B8 B12 136.8(4)
B2 B7 B8 B12 100.4(4)
B11 B7 B8 B12 37.6(3)
Cl7 B7 B8 B12 -110.3(4)
C1 B4 B9 B5 -38.1(4)
B3 B4 B9 B5 -100.0(4)
B8 B4 B9 B5 -137.4(5)
Cl4 B4 B9 B5 110.0(5)
C1 B4 B9 B8 99.3(5)
B5 B4 B9 B8 137.4(5)
B3 B4 B9 B8 37.5(4)
Cl4 B4 B9 B8 -112.5(5)
C1 B4 B9 B12 60.4(5)
B5 B4 B9 B12 98.6(4)
B3 B4 B9 B12 -1.4(5)
B8 B4 B9 B12 -38.9(3)
Cl4 B4 B9 B12 -151.4(4)
C1 B4 B9 Cl9 -149.8(4)
B5 B4 B9 Cl9 -111.7(5)
B3 B4 B9 Cl9 148.4(4)
B8 B4 B9 Cl9 110.9(5)
Cl4 B4 B9 Cl9 -1.7(6)
C1 B4 B9 B10 -1.9(5)
B5 B4 B9 B10 36.2(4)
B3 B4 B9 B10 -63.8(5)
B8 B4 B9 B10 -101.3(5)
Cl4 B4 B9 B10 146.2(4)
C1 B5 B9 B4 38.4(3)
B6 B5 B9 B4 100.8(4)
B10 B5 B9 B4 138.7(4)
Cl5 B5 B9 B4 -108.0(5)
C1 B5 B9 B8 1.0(6)
B6 B5 B9 B8 63.3(5)
B4 B5 B9 B8 -37.4(4)
B10 B5 B9 B8 101.3(5)
Cl5 B5 B9 B8 -145.5(4)
C1 B5 B9 B12 -62.1(5)
B6 B5 B9 B12 0.2(5)
B4 B5 B9 B12 -100.5(4)
B10 B5 B9 B12 38.2(4)
Cl5 B5 B9 B12 151.4(4)
C1 B5 B9 Cl9 149.5(4)
B6 B5 B9 Cl9 -148.2(4)
B4 B5 B9 Cl9 111.1(5)
B10 B5 B9 Cl9 -110.2(5)
Cl5 B5 B9 Cl9 3.0(6)
C1 B5 B9 B10 -100.3(4)
B6 B5 B9 B10 -37.9(4)
B4 B5 B9 B10 -138.7(4)
Cl5 B5 B9 B10 113.3(5)
B3 B8 B9 B4 -36.9(4)
Cl8 B8 B9 B4 112.5(5)
B7 B8 B9 B4 -100.2(4)
B12 B8 B9 B4 -136.3(3)
B3 B8 B9 B5 0.1(6)
B4 B8 B9 B5 37.1(4)
Cl8 B8 B9 B5 149.5(4)
B7 B8 B9 B5 -63.1(5)
B12 B8 B9 B5 -99.3(4)
B3 B8 B9 B12 99.4(4)
B4 B8 B9 B12 136.3(3)
Cl8 B8 B9 B12 -111.2(5)
B7 B8 B9 B12 36.2(4)
B3 B8 B9 Cl9 -148.8(4)
B4 B8 B9 Cl9 -111.8(5)
Cl8 B8 B9 Cl9 0.6(8)
B7 B8 B9 Cl9 148.0(4)
B12 B8 B9 Cl9 111.9(5)
B3 B8 B9 B10 62.2(6)
B4 B8 B9 B10 99.1(4)
Cl8 B8 B9 B10 -148.4(4)
B7 B8 B9 B10 -1.1(6)
B12 B8 B9 B10 -37.2(4)
C1 B5 B10 B6 -38.7(4)
B4 B5 B10 B6 -101.0(4)
B9 B5 B10 B6 -138.6(4)
Cl5 B5 B10 B6 109.6(5)
C1 B5 B10 B12 61.3(5)
B6 B5 B10 B12 100.0(4)
B4 B5 B10 B12 -1.1(5)
B9 B5 B10 B12 -38.6(4)
Cl5 B5 B10 B12 -150.4(4)
C1 B5 B10 B11 -1.8(5)
B6 B5 B10 B11 36.9(4)
B4 B5 B10 B11 -64.1(5)
B9 B5 B10 B11 -101.7(4)
Cl5 B5 B10 B11 146.5(4)
C1 B5 B10 Cl10 -150.0(4)
B6 B5 B10 Cl10 -111.3(5)
B4 B5 B10 Cl10 147.6(4)
B9 B5 B10 Cl10 110.1(5)
Cl5 B5 B10 Cl10 -1.7(7)
C1 B5 B10 B9 99.9(4)
B6 B5 B10 B9 138.6(4)
B4 B5 B10 B9 37.6(4)
Cl5 B5 B10 B9 -111.8(5)
C1 B6 B10 B5 38.7(4)
B2 B6 B10 B5 100.9(5)
B11 B6 B10 B5 138.4(4)
Cl6 B6 B10 B5 -110.1(5)
C1 B6 B10 B12 -61.0(5)
B5 B6 B10 B12 -99.7(4)
B2 B6 B10 B12 1.2(6)
B11 B6 B10 B12 38.7(3)
Cl6 B6 B10 B12 150.2(4)
C1 B6 B10 B11 -99.7(4)
B5 B6 B10 B11 -138.4(4)
B2 B6 B10 B11 -37.5(4)
Cl6 B6 B10 B11 111.5(5)
C1 B6 B10 Cl10 149.8(4)
B5 B6 B10 Cl10 111.1(5)
B2 B6 B10 Cl10 -148.0(4)
B11 B6 B10 Cl10 -110.5(5)
Cl6 B6 B10 Cl10 1.0(7)
C1 B6 B10 B9 1.9(5)
B5 B6 B10 B9 -36.8(4)
B2 B6 B10 B9 64.1(6)
B11 B6 B10 B9 101.6(4)
Cl6 B6 B10 B9 -146.9(4)
B4 B9 B10 B5 -36.1(4)
B8 B9 B10 B5 -98.7(5)
B12 B9 B10 B5 -136.4(4)
Cl9 B9 B10 B5 112.1(5)
B4 B9 B10 B6 0.0(5)
B5 B9 B10 B6 36.1(4)
B8 B9 B10 B6 -62.7(5)
B12 B9 B10 B6 -100.3(4)
Cl9 B9 B10 B6 148.2(4)
B4 B9 B10 B12 100.3(4)
B5 B9 B10 B12 136.4(4)
B8 B9 B10 B12 37.6(4)
Cl9 B9 B10 B12 -111.5(4)
B4 B9 B10 B11 63.2(5)
B5 B9 B10 B11 99.3(4)
B8 B9 B10 B11 0.5(6)
B12 B9 B10 B11 -37.1(3)
Cl9 B9 B10 B11 -148.6(4)
B4 B9 B10 Cl10 -148.5(4)
B5 B9 B10 Cl10 -112.4(5)
B8 B9 B10 Cl10 148.9(4)
B12 B9 B10 Cl10 111.2(4)
Cl9 B9 B10 Cl10 -0.3(6)
C1 B2 B11 B6 38.2(3)
B3 B2 B11 B6 100.3(5)
B7 B2 B11 B6 137.9(4)
Cl2 B2 B11 B6 -109.7(5)
C1 B2 B11 B7 -99.7(4)
B6 B2 B11 B7 -137.9(4)
B3 B2 B11 B7 -37.5(4)
Cl2 B2 B11 B7 112.4(4)
C1 B2 B11 B12 -61.3(5)
B6 B2 B11 B12 -99.5(4)
B3 B2 B11 B12 0.8(5)
B7 B2 B11 B12 38.4(4)
Cl2 B2 B11 B12 150.7(4)
C1 B2 B11 Cl11 149.4(4)
B6 B2 B11 Cl11 111.2(5)
B3 B2 B11 Cl11 -148.4(4)
B7 B2 B11 Cl11 -110.9(5)
Cl2 B2 B11 Cl11 1.5(6)
C1 B2 B11 B10 1.4(5)
B6 B2 B11 B10 -36.8(4)
B3 B2 B11 B10 63.5(5)
B7 B2 B11 B10 101.1(4)
Cl2 B2 B11 B10 -146.6(4)
C1 B6 B11 B2 -38.4(3)
B5 B6 B11 B2 -100.7(5)
B10 B6 B11 B2 -138.4(4)
Cl6 B6 B11 B2 109.7(5)
C1 B6 B11 B7 -1.0(5)
B5 B6 B11 B7 -63.3(5)
B2 B6 B11 B7 37.4(4)
B10 B6 B11 B7 -101.0(4)
Cl6 B6 B11 B7 147.1(4)
C1 B6 B11 B12 61.6(5)
B5 B6 B11 B12 -0.7(5)
B2 B6 B11 B12 100.0(4)
B10 B6 B11 B12 -38.4(4)
Cl6 B6 B11 B12 -150.3(4)
C1 B6 B11 Cl11 -148.9(4)
B5 B6 B11 Cl11 148.8(4)
B2 B6 B11 Cl11 -110.6(5)
B10 B6 B11 Cl11 111.1(5)
Cl6 B6 B11 Cl11 -0.8(6)
C1 B6 B11 B10 100.0(4)
B5 B6 B11 B10 37.7(4)
B2 B6 B11 B10 138.4(4)
Cl6 B6 B11 B10 -111.9(5)
B12 B7 B11 B2 136.5(4)
B3 B7 B11 B2 36.3(4)
Cl7 B7 B11 B2 -113.4(4)
B8 B7 B11 B2 98.8(4)
B12 B7 B11 B6 99.6(4)
B3 B7 B11 B6 -0.6(5)
B2 B7 B11 B6 -36.9(4)
Cl7 B7 B11 B6 -150.3(4)
B8 B7 B11 B6 61.9(5)
B3 B7 B11 B12 -100.2(4)
B2 B7 B11 B12 -136.5(4)
Cl7 B7 B11 B12 110.1(4)
B8 B7 B11 B12 -37.7(3)
B12 B7 B11 Cl11 -112.1(4)
B3 B7 B11 Cl11 147.6(3)
B2 B7 B11 Cl11 111.3(4)
Cl7 B7 B11 Cl11 -2.0(6)
B8 B7 B11 Cl11 -149.9(4)
B12 B7 B11 B10 36.8(3)
B3 B7 B11 B10 -63.4(4)
B2 B7 B11 B10 -99.7(4)
Cl7 B7 B11 B10 146.9(4)
B8 B7 B11 B10 -0.9(4)
B5 B10 B11 B2 0.2(5)
B6 B10 B11 B2 36.5(4)
B12 B10 B11 B2 -100.0(4)
Cl10 B10 B11 B2 148.8(4)
B9 B10 B11 B2 -63.0(5)
B5 B10 B11 B6 -36.2(4)
B12 B10 B11 B6 -136.5(4)
Cl10 B10 B11 B6 112.4(5)
B9 B10 B11 B6 -99.4(4)
B5 B10 B11 B7 63.4(4)
B6 B10 B11 B7 99.7(4)
B12 B10 B11 B7 -36.8(3)
Cl10 B10 B11 B7 -148.0(4)
B9 B10 B11 B7 0.2(4)
B5 B10 B11 B12 100.2(4)
B6 B10 B11 B12 136.5(4)
Cl10 B10 B11 B12 -111.2(4)
B9 B10 B11 B12 37.0(3)
B5 B10 B11 Cl11 -147.7(3)
B6 B10 B11 Cl11 -111.5(4)
B12 B10 B11 Cl11 112.0(4)
Cl10 B10 B11 Cl11 0.9(6)
B9 B10 B11 Cl11 149.1(3)
B3 B7 B12 B10 63.0(4)
B2 B7 B12 B10 1.1(4)
B11 B7 B12 B10 -37.2(3)
Cl7 B7 B12 B10 -148.4(4)
B8 B7 B12 B10 100.9(4)
B3 B7 B12 B11 100.2(4)
B2 B7 B12 B11 38.3(4)
Cl7 B7 B12 B11 -111.2(4)
B8 B7 B12 B11 138.2(4)
B3 B7 B12 B9 -1.3(5)
B2 B7 B12 B9 -63.2(5)
B11 B7 B12 B9 -101.6(4)
Cl7 B7 B12 B9 147.3(4)
B8 B7 B12 B9 36.6(4)
B3 B7 B12 Cl12 -149.2(3)
B2 B7 B12 Cl12 148.9(4)
B11 B7 B12 Cl12 110.6(4)
Cl7 B7 B12 Cl12 -0.6(6)
B8 B7 B12 Cl12 -111.3(4)
B3 B7 B12 B8 -37.9(4)
B2 B7 B12 B8 -99.8(4)
B11 B7 B12 B8 -138.2(4)
Cl7 B7 B12 B8 110.7(4)
B5 B10 B12 B7 -62.8(4)
B6 B10 B12 B7 -1.4(4)
B11 B10 B12 B7 37.2(3)
Cl10 B10 B12 B7 148.2(4)
B9 B10 B12 B7 -101.4(4)
B5 B10 B12 B11 -100.0(4)
B6 B10 B12 B11 -38.6(4)
Cl10 B10 B12 B11 111.0(4)
B9 B10 B12 B11 -138.6(4)
B5 B10 B12 B9 38.7(4)
B6 B10 B12 B9 100.0(4)
B11 B10 B12 B9 138.6(4)
Cl10 B10 B12 B9 -110.4(4)
B5 B10 B12 Cl12 149.9(3)
B6 B10 B12 Cl12 -148.7(4)
B11 B10 B12 Cl12 -110.2(4)
Cl10 B10 B12 Cl12 0.8(6)
B9 B10 B12 Cl12 111.2(4)
B5 B10 B12 B8 1.2(5)
B6 B10 B12 B8 62.6(5)
B11 B10 B12 B8 101.1(4)
Cl10 B10 B12 B8 -147.9(4)
B9 B10 B12 B8 -37.5(4)
B2 B11 B12 B7 -38.5(4)
B6 B11 B12 B7 -100.3(4)
Cl11 B11 B12 B7 110.4(5)
B10 B11 B12 B7 -138.6(3)
B2 B11 B12 B10 100.1(4)
B6 B11 B12 B10 38.3(4)
B7 B11 B12 B10 138.6(3)
Cl11 B11 B12 B10 -111.0(5)
B2 B11 B12 B9 62.6(5)
B6 B11 B12 B9 0.8(5)
B7 B11 B12 B9 101.1(4)
Cl11 B11 B12 B9 -148.5(4)
B10 B11 B12 B9 -37.5(4)
B2 B11 B12 Cl12 -148.5(4)
B6 B11 B12 Cl12 149.8(4)
B7 B11 B12 Cl12 -109.9(5)
Cl11 B11 B12 Cl12 0.5(7)
B10 B11 B12 Cl12 111.4(5)
B2 B11 B12 B8 -0.9(5)
B6 B11 B12 B8 -62.6(5)
B7 B11 B12 B8 37.7(4)
Cl11 B11 B12 B8 148.1(4)
B10 B11 B12 B8 -101.0(4)
B4 B9 B12 B7 1.7(5)
B5 B9 B12 B7 63.2(4)
B8 B9 B12 B7 -36.8(4)
Cl9 B9 B12 B7 -148.2(4)
B10 B9 B12 B7 101.2(4)
B4 B9 B12 B10 -99.5(4)
B5 B9 B12 B10 -38.0(4)
B8 B9 B12 B10 -138.0(4)
Cl9 B9 B12 B10 110.7(4)
B4 B9 B12 B11 -62.2(5)
B5 B9 B12 B11 -0.7(5)
B8 B9 B12 B11 -100.7(4)
Cl9 B9 B12 B11 148.0(4)
B10 B9 B12 B11 37.3(4)
B4 B9 B12 Cl12 149.1(4)
B5 B9 B12 Cl12 -149.4(4)
B8 B9 B12 Cl12 110.6(4)
Cl9 B9 B12 Cl12 -0.7(6)
B10 B9 B12 Cl12 -111.4(5)
B4 B9 B12 B8 38.5(3)
B5 B9 B12 B8 100.1(4)
Cl9 B9 B12 B8 -111.3(5)
B10 B9 B12 B8 138.0(4)
B3 B8 B12 B7 38.1(4)
B4 B8 B12 B7 100.4(4)
Cl8 B8 B12 B7 -110.0(5)
B9 B8 B12 B7 139.2(4)
B3 B8 B12 B10 -63.2(5)
B4 B8 B12 B10 -0.9(5)
Cl8 B8 B12 B10 148.7(4)
B9 B8 B12 B10 37.9(4)
B7 B8 B12 B10 -101.3(4)
B3 B8 B12 B11 0.6(5)
B4 B8 B12 B11 62.9(5)
Cl8 B8 B12 B11 -147.6(4)
B9 B8 B12 B11 101.6(4)
B7 B8 B12 B11 -37.5(4)
B3 B8 B12 B9 -101.0(4)
B4 B8 B12 B9 -38.7(3)
Cl8 B8 B12 B9 110.8(5)
B7 B8 B12 B9 -139.2(4)
B3 B8 B12 Cl12 148.0(4)
B4 B8 B12 Cl12 -149.7(4)
Cl8 B8 B12 Cl12 -0.2(7)
B9 B8 B12 Cl12 -111.0(5)
B7 B8 B12 Cl12 109.9(5)
C3A N2A C1A N1A 0.0(5)
C16A N2A C1A N1A 177.6(4)
C2A N1A C1A N2A -0.6(5)
C4A N1A C1A N2A -176.5(4)
C1A N1A C2A C3A 1.0(6)
C4A N1A C2A C3A 176.8(5)
N1A C2A C3A N2A -1.0(6)
C1A N2A C3A C2A 0.7(6)
C16A N2A C3A C2A -177.1(5)
C1A N1A C4A C5A -99.7(5)
C2A N1A C4A C5A 85.2(6)
C1A N1A C4A C9A 79.0(6)
C2A N1A C4A C9A -96.1(6)
C9A C4A C5A C6A -2.8(7)
N1A C4A C5A C6A 175.8(4)
C9A C4A C5A C10A 174.8(4)
N1A C4A C5A C10A -6.6(7)
C4A C5A C6A C7A 1.9(7)
C10A C5A C6A C7A -175.8(5)
C5A C6A C7A C8A 0.0(7)
C6A C7A C8A C9A -1.1(7)
C7A C8A C9A C4A 0.2(7)
C7A C8A C9A C13A 178.4(4)
C5A C4A C9A C8A 1.8(7)
N1A C4A C9A C8A -176.8(4)
C5A C4A C9A C13A -176.4(4)
N1A C4A C9A C13A 5.0(6)
C4A C5A C10A C11A 145.2(5)
C6A C5A C10A C11A -37.3(7)
C4A C5A C10A C12A -92.3(5)
C6A C5A C10A C12A 85.1(6)
C8A C9A C13A C14A 56.7(6)
C4A C9A C13A C14A -125.2(5)
C8A C9A C13A C15A -66.8(6)
C4A C9A C13A C15A 111.2(5)
C1A N2A C16A C21A -92.6(6)
C3A N2A C16A C21A 84.7(6)
C1A N2A C16A C17A 88.0(6)
C3A N2A C16A C17A -94.7(6)
C21A C16A C17A C18A 1.7(8)
N2A C16A C17A C18A -178.9(5)
C21A C16A C17A C22A -174.6(5)
N2A C16A C17A C22A 4.8(7)
C16A C17A C18A C19A -0.2(8)
C22A C17A C18A C19A 176.1(5)
C17A C18A C19A C20A -1.1(10)
C18A C19A C20A C21A 1.0(10)
C17A C16A C21A C20A -1.7(8)
N2A C16A C21A C20A 178.9(5)
C17A C16A C21A C25A 178.4(5)
N2A C16A C21A C25A -1.0(7)
C19A C20A C21A C16A 0.3(9)
C19A C20A C21A C25A -179.9(5)
C18A C17A C22A C23A 36.0(7)
C16A C17A C22A C23A -147.8(5)
C18A C17A C22A C24A -87.3(6)
C16A C17A C22A C24A 88.9(6)
C16A C21A C25A C26A 97.5(6)
C20A C21A C25A C26A -82.3(6)
C16A C21A C25A C27A -138.7(5)
C20A C21A C25A C27A 41.5(7)
C2B N1B C1B N2B 0.0(5)
C4B N1B C1B N2B -177.9(4)
C3B N2B C1B N1B -0.1(5)
C16B N2B C1B N1B -176.3(4)
C1B N1B C2B C3B 0.1(5)
C4B N1B C2B C3B 178.0(4)
N1B C2B C3B N2B -0.2(5)
C1B N2B C3B C2B 0.2(5)
C16B N2B C3B C2B 176.2(4)
C1B N1B C4B C9B 103.2(5)
C2B N1B C4B C9B -74.4(5)
C1B N1B C4B C5B -76.4(5)
C2B N1B C4B C5B 106.0(5)
C9B C4B C5B C6B 1.4(7)
N1B C4B C5B C6B -179.1(4)
C9B C4B C5B C10B -179.3(4)
N1B C4B C5B C10B 0.2(6)
C4B C5B C6B C7B 1.1(7)
C10B C5B C6B C7B -178.1(4)
C5B C6B C7B C8B -2.2(8)
C6B C7B C8B C9B 0.8(8)
C5B C4B C9B C8B -2.7(7)
N1B C4B C9B C8B 177.8(4)
C5B C4B C9B C13B 174.7(4)
N1B C4B C9B C13B -4.8(6)
C7B C8B C9B C4B 1.6(7)
C7B C8B C9B C13B -175.9(5)
C6B C5B C10B C12B 104.9(5)
C4B C5B C10B C12B -74.3(6)
C6B C5B C10B C11B -18.9(6)
C4B C5B C10B C11B 161.9(4)
C4B C9B C13B C15B 132.2(5)
C8B C9B C13B C15B -50.5(6)
C4B C9B C13B C14B -104.1(5)
C8B C9B C13B C14B 73.2(6)
C1B N2B C16B C21B -95.0(5)
C3B N2B C16B C21B 89.5(5)
C1B N2B C16B C17B 82.7(5)
C3B N2B C16B C17B -92.8(5)
C21B C16B C17B C18B 0.6(7)
N2B C16B C17B C18B -176.9(4)
C21B C16B C17B C22B -177.1(5)
N2B C16B C17B C22B 5.4(7)
C16B C17B C18B C19B -0.4(7)
C22B C17B C18B C19B 177.4(5)
C17B C18B C19B C20B -0.4(8)
C18B C19B C20B C21B 1.0(8)
C19B C20B C21B C16B -0.8(7)
C19B C20B C21B C25B 177.0(5)
C17B C16B C21B C20B 0.0(7)
N2B C16B C21B C20B 177.4(4)
C17B C16B C21B C25B -177.8(4)
N2B C16B C21B C25B -0.3(7)
C18B C17B C22B C24B -74.7(7)
C16B C17B C22B C24B 102.9(6)
C18B C17B C22B C23B 48.9(7)
C16B C17B C22B C23B -133.5(5)
C20B C21B C25B C27B 31.7(7)
C16B C21B C25B C27B -150.7(5)
C20B C21B C25B C26B -92.1(6)
C16B C21B C25B C26B 85.5(6)
F7C C1C C2C C3C 179.6(5)
C6C C1C C2C C3C 1.3(8)
C1C C2C C3C C4C -0.9(8)
C2C C3C C4C C5C -0.6(8)
C3C C4C C5C C6C 1.8(8)
F7C C1C C6C C5C -178.5(5)
C2C C1C C6C C5C -0.2(8)
C4C C5C C6C C1C -1.4(8)
F7D C1D C2D C3D 179.1(3)
C6D C1D C2D C3D -0.3(3)
C1D C2D C3D C4D -0.3(3)
C2D C3D C4D C5D 0.2(7)
C3D C4D C5D C6D 0.4(9)
C4D C5D C6D C1D -1.0(9)
F7D C1D C6D C5D -178.5(5)
C2D C1D C6D C5D 1.0(7)
F7D' C1D' C2D' C3D' -179.8(4)
C6D' C1D' C2D' C3D' 0.0(4)
C1D' C2D' C3D' C4D' -0.1(4)
C2D' C3D' C4D' C5D' 0.2(9)
C3D' C4D' C5D' C6D' -0.4(12)
C4D' C5D' C6D' C1D' 0.4(12)
F7D' C1D' C6D' C5D' 179.6(7)
C2D' C1D' C6D' C5D' -0.2(9)
